data_4069014
loop_
_publ_author_name
'Willms, Holger'
'Frank, Walter'
'Ganter, Christian'

_publ_section_title
;
 Coordination Chemistry and Catalytic Application of Bidentate
 Phosphaferrocene&#x2212;Pyrazole and &#x2212;Imidazole Based P,N-Ligands
;
_journal_issue 10
_journal_name_full Organometallics
_journal_page_first 3049
_journal_paper_doi 10.1021/om8012025
_journal_volume 28
_journal_year 2009
_chemical_formula_moiety 'C60 H68 Cl3 Fe4 N8 P4 Pd4, 3(C3 H6 O), B F4'
_chemical_formula_sum 'C69 H86 B Cl3 F4 Fe4 N8 O3 P4 Pd4'
_chemical_formula_weight 2041.50
_chemical_name_systematic
; 
 ? 
;
_space_group_IT_number 14
_symmetry_cell_setting monoclinic
_symmetry_space_group_name_Hall '-P 2yn'
_symmetry_space_group_name_H-M 'P 1 21/n 1'
_atom_sites_solution_hydrogens geom
_atom_sites_solution_primary direct
_atom_sites_solution_secondary difmap
_audit_creation_method SHELXL-97
_cell_angle_alpha 90.00
_cell_angle_beta 90.774(7)
_cell_angle_gamma 90.00
_cell_formula_units_Z 4
_cell_length_a 12.7190(7)
_cell_length_b 40.852(3)
_cell_length_c 15.2655(8)
_cell_measurement_reflns_used 8000
_cell_measurement_temperature 294(2)
_cell_measurement_theta_max 24.15
_cell_measurement_theta_min 3.75
_cell_volume 7931.2(8)
_computing_cell_refinement 'CELL (Stoe & Cie, 1996)'
_computing_data_collection 'EXPOSE (Stoe & Cie, 1996)'
_computing_data_reduction 'INTEGRATE (Stoe & Cie, 1996)'
_computing_molecular_graphics 'SHELXTL (Sheldrick, 1998)'
_computing_publication_material 'SHELXL-97 (Sheldrick, 1997)'
_computing_structure_refinement 'SHELXL-97 (Sheldrick, 1997)'
_computing_structure_solution 'SHELXS-97 (Sheldrick, 1990)'
_diffrn_ambient_temperature 294(2)
_diffrn_detector_area_resol_mean 6.67
_diffrn_measured_fraction_theta_full 0.988
_diffrn_measured_fraction_theta_max 0.988
_diffrn_measurement_device_type 'Stoe IPDS'
_diffrn_measurement_method \f-scans
_diffrn_radiation_monochromator graphite
_diffrn_radiation_source 'fine-focus sealed tube'
_diffrn_radiation_type MoK\a
_diffrn_radiation_wavelength 0.71073
_diffrn_reflns_av_R_equivalents 0.0997
_diffrn_reflns_av_sigmaI/netI 0.1299
_diffrn_reflns_limit_h_max 15
_diffrn_reflns_limit_h_min -15
_diffrn_reflns_limit_k_max 50
_diffrn_reflns_limit_k_min -50
_diffrn_reflns_limit_l_max 18
_diffrn_reflns_limit_l_min -18
_diffrn_reflns_number 114385
_diffrn_reflns_theta_full 26.14
_diffrn_reflns_theta_max 26.14
_diffrn_reflns_theta_min 2.00
_diffrn_standards_decay_% 0
_exptl_absorpt_coefficient_mu 1.835
_exptl_absorpt_correction_type none
_exptl_crystal_colour red
_exptl_crystal_density_diffrn 1.710
_exptl_crystal_density_method 'not measured'
_exptl_crystal_description isometric
_exptl_crystal_F_000 4080
_exptl_crystal_size_max 0.30
_exptl_crystal_size_mid 0.30
_exptl_crystal_size_min 0.30
_refine_diff_density_max 0.895
_refine_diff_density_min -0.577
_refine_diff_density_rms 0.110
_refine_ls_extinction_method none
_refine_ls_goodness_of_fit_ref 1.086
_refine_ls_hydrogen_treatment constr
_refine_ls_matrix_type full
_refine_ls_number_parameters 826
_refine_ls_number_reflns 15616
_refine_ls_number_restraints 0
_refine_ls_restrained_S_all 1.086
_refine_ls_R_factor_all 0.1059
_refine_ls_R_factor_gt 0.0446
_refine_ls_shift/su_max 0.000
_refine_ls_shift/su_mean 0.000
_refine_ls_structure_factor_coef Fsqd
_refine_ls_weighting_details 'calc w=1/[\s^2^(Fo^2^)+(0.0000P)^2^+0.0000P] where P=(Fo^2^+2Fc^2^)/3'
_refine_ls_weighting_scheme calc
_refine_ls_wR_factor_gt 0.0850
_refine_ls_wR_factor_ref 0.0879
_reflns_number_gt 6470
_reflns_number_total 15616
_reflns_threshold_expression >2sigma(I)
_cod_data_source_file om8012025_si_001.cif
_cod_data_source_block opus659
_cod_depositor_comments
;
The following automatic conversions were performed:
'_atom_site_symetry_multiplicity' tag replaced with
'_atom_site_symmetry_multiplicity'.

Automatic conversion script
Id: cif_correct_tags 1440 2010-10-19 06:21:57Z saulius 

The following automatic conversions were performed:

'_symmetry_cell_setting' value 'Monoclinic' changed to 'monoclinic'
according to /home/saulius/struct/CIF-dictionaries/cif_core.dic
dictionary named 'cif_core.dic' version 2.4.2 from 2011-04-26.

Automatic conversion script
Id: cif_fix_values 1715 2011-07-08 13:25:40Z adriana 
;
_cod_original_sg_symbol_H-M 'P 21/n'
_cod_database_code 4069014

loop_
_symmetry_equiv_pos_as_xyz
'x, y, z'
'-x+1/2, y+1/2, -z+1/2'
'-x, -y, -z'
'x-1/2, -y-1/2, z-1/2'

loop_
_atom_site_label
_atom_site_type_symbol
_atom_site_fract_x
_atom_site_fract_y
_atom_site_fract_z
_atom_site_U_iso_or_equiv
_atom_site_adp_type
_atom_site_occupancy
_atom_site_symmetry_multiplicity
_atom_site_calc_flag
_atom_site_refinement_flags
Pd1 Pd 0.12067(4) 0.118251(13) 0.48671(4) 0.05396(17) Uani 1 1 d .
Pd2 Pd 0.27144(4) 0.076708(13) 0.55643(4) 0.05445(17) Uani 1 1 d .
Pd3 Pd 0.41835(5) 0.124624(14) 0.23478(4) 0.06158(19) Uani 1 1 d .
Pd4 Pd 0.28034(5) 0.170164(13) 0.30195(4) 0.06047(18) Uani 1 1 d .
Fe1 Fe 0.39519(8) 0.13253(3) 0.67215(8) 0.0686(3) Uani 1 1 d .
Fe2 Fe -0.05364(8) 0.10464(3) 0.63352(8) 0.0591(3) Uani 1 1 d .
Fe3 Fe 0.23483(9) 0.08663(3) 0.11359(8) 0.0693(4) Uani 1 1 d .
Fe4 Fe 0.32639(9) 0.22693(2) 0.15601(9) 0.0681(3) Uani 1 1 d .
Cl1 Cl 0.24813(17) 0.01766(5) 0.5567(2) 0.0974(9) Uani 1 1 d .
Cl2 Cl 0.60653(18) 0.13071(6) 0.2364(3) 0.1398(13) Uani 1 1 d .
Cl3 Cl 0.11906(15) 0.16736(5) 0.39058(15) 0.0709(6) Uani 1 1 d .
P1 P 0.26986(15) 0.13278(4) 0.56055(15) 0.0562(5) Uani 1 1 d .
P2 P 0.10552(14) 0.08219(5) 0.59793(15) 0.0548(5) Uani 1 1 d .
P3 P 0.23839(15) 0.12416(5) 0.22679(15) 0.0626(6) Uani 1 1 d .
P4 P 0.40042(16) 0.17739(5) 0.19589(16) 0.0640(6) Uani 1 1 d .
F1 F 0.5762(6) 0.32274(16) 0.4659(5) 0.160(3) Uani 1 1 d .
F2 F 0.6037(7) 0.3068(2) 0.3313(5) 0.211(4) Uani 1 1 d .
F3 F 0.7306(7) 0.3272(2) 0.4111(6) 0.212(4) Uani 1 1 d .
F4 F 0.6133(8) 0.3575(2) 0.3669(6) 0.227(4) Uani 1 1 d .
N1 N 0.4311(4) 0.07295(15) 0.5069(4) 0.0583(17) Uani 1 1 d .
N2 N 0.4975(5) 0.09670(14) 0.4841(4) 0.0588(17) Uani 1 1 d .
N3 N -0.0044(4) 0.09391(14) 0.4032(4) 0.0571(17) Uani 1 1 d .
N4 N -0.0648(4) 0.06798(14) 0.4240(4) 0.0573(17) Uani 1 1 d .
N5 N 0.4324(5) 0.07393(16) 0.2798(4) 0.0671(18) Uani 1 1 d .
N6 N 0.3552(5) 0.05208(15) 0.2986(4) 0.0671(19) Uani 1 1 d .
N7 N 0.3485(6) 0.20894(16) 0.3886(5) 0.075(2) Uani 1 1 d .
N8 N 0.4283(6) 0.22965(17) 0.3713(5) 0.075(2) Uani 1 1 d .
C1 C 0.4008(5) 0.14412(16) 0.5409(5) 0.054(2) Uani 1 1 d .
C2 C 0.4290(6) 0.1710(2) 0.5951(6) 0.077(3) Uani 1 1 d .
C3 C 0.5289(7) 0.1266(3) 0.7453(7) 0.099(3) Uani 1 1 d .
H31 H 0.5932 0.1395 0.7393 0.119 Uiso 1 1 calc R
C4 C 0.2629(6) 0.15934(18) 0.6484(5) 0.070(2) Uani 1 1 d .
H41 H 0.2032 0.1604 0.6882 0.084 Uiso 1 1 calc R
C5 C 0.4629(6) 0.13013(17) 0.4685(5) 0.061(2) Uani 1 1 d .
H51 H 0.4206 0.1307 0.4151 0.073 Uiso 1 1 calc R
H52 H 0.5242 0.1438 0.4593 0.073 Uiso 1 1 calc R
C6 C 0.4898(6) 0.0464(2) 0.5144(6) 0.075(3) Uani 1 1 d .
H61 H 0.4650 0.0260 0.5313 0.090 Uiso 1 1 calc R
C7 C 0.5933(6) 0.0531(2) 0.4938(6) 0.087(3) Uani 1 1 d .
H71 H 0.6497 0.0386 0.4931 0.105 Uiso 1 1 calc R
C8 C 0.5939(6) 0.0848(2) 0.4753(6) 0.075(3) Uani 1 1 d .
H81 H 0.6526 0.0968 0.4588 0.090 Uiso 1 1 calc R
C9 C 0.5324(7) 0.1902(2) 0.5867(6) 0.103(3) Uani 1 1 d .
H91 H 0.5310 0.2026 0.5332 0.155 Uiso 1 1 calc R
H92 H 0.5904 0.1752 0.5861 0.155 Uiso 1 1 calc R
H93 H 0.5403 0.2048 0.6355 0.155 Uiso 1 1 calc R
C10 C 0.3583(7) 0.2094(2) 0.7161(7) 0.114(4) Uani 1 1 d .
H101 H 0.3155 0.2267 0.6925 0.171 Uiso 1 1 calc R
H102 H 0.4299 0.2166 0.7210 0.171 Uiso 1 1 calc R
H103 H 0.3333 0.2034 0.7729 0.171 Uiso 1 1 calc R
C11 C 0.4124(9) 0.0859(3) 0.7263(8) 0.104(3) Uani 1 1 d .
H111 H 0.3783 0.0657 0.7059 0.124 Uiso 1 1 calc R
C12 C 0.5073(8) 0.0976(3) 0.7013(6) 0.091(3) Uani 1 1 d .
H121 H 0.5535 0.0872 0.6587 0.109 Uiso 1 1 calc R
C13 C 0.3521(6) 0.1797(2) 0.6553(6) 0.080(3) Uani 1 1 d .
C14 C 0.4428(10) 0.1351(3) 0.7977(7) 0.111(4) Uani 1 1 d .
H141 H 0.4370 0.1538 0.8377 0.134 Uiso 1 1 calc R
C15 C 0.3706(9) 0.1092(4) 0.7855(7) 0.108(4) Uani 1 1 d .
H151 H 0.3025 0.1074 0.8144 0.129 Uiso 1 1 calc R
C16 C -0.0095(5) 0.06071(17) 0.5819(6) 0.057(2) Uani 1 1 d .
C17 C -0.0652(6) 0.0563(2) 0.6570(6) 0.067(2) Uani 1 1 d .
C18 C -0.0168(6) 0.0717(2) 0.7289(6) 0.068(2) Uani 1 1 d .
C19 C 0.0726(6) 0.08893(17) 0.7050(5) 0.065(2) Uani 1 1 d .
H191 H 0.1132 0.1029 0.7452 0.078 Uiso 1 1 calc R
C20 C -0.0340(6) 0.04548(17) 0.4940(6) 0.064(2) Uani 1 1 d .
H201 H 0.0275 0.0335 0.4753 0.077 Uiso 1 1 calc R
H202 H -0.0903 0.0297 0.5014 0.077 Uiso 1 1 calc R
C21 C -0.0542(6) 0.1081(2) 0.3368(6) 0.076(3) Uani 1 1 d .
H211 H -0.0307 0.1268 0.3082 0.091 Uiso 1 1 calc R
C22 C -0.1466(6) 0.0915(2) 0.3155(6) 0.078(3) Uani 1 1 d .
H22 H -0.1957 0.0968 0.2721 0.093 Uiso 1 1 calc R
C23 C -0.1492(6) 0.0665(2) 0.3704(6) 0.075(3) Uani 1 1 d .
H231 H -0.2011 0.0505 0.3717 0.090 Uiso 1 1 calc R
C24 C -0.1630(6) 0.0358(2) 0.6644(6) 0.090(3) Uani 1 1 d .
H241 H -0.1443 0.0142 0.6833 0.135 Uiso 1 1 calc R
H242 H -0.1980 0.0347 0.6084 0.135 Uiso 1 1 calc R
H243 H -0.2091 0.0456 0.7063 0.135 Uiso 1 1 calc R
C25 C -0.0555(7) 0.0699(3) 0.8237(7) 0.112(3) Uani 1 1 d .
H251 H -0.0339 0.0495 0.8493 0.167 Uiso 1 1 calc R
H252 H -0.1308 0.0714 0.8239 0.167 Uiso 1 1 calc R
H253 H -0.0260 0.0877 0.8569 0.167 Uiso 1 1 calc R
C26 C -0.0729(7) 0.1508(2) 0.5812(8) 0.085(3) Uani 1 1 d .
H261 H -0.0220 0.1621 0.5443 0.102 Uiso 1 1 calc R
C27 C -0.1519(7) 0.1303(2) 0.5512(7) 0.080(3) Uani 1 1 d .
H271 H -0.1697 0.1251 0.4901 0.096 Uiso 1 1 calc R
C28 C -0.2049(7) 0.1205(2) 0.6247(9) 0.093(3) Uani 1 1 d .
H281 H -0.2669 0.1062 0.6245 0.111 Uiso 1 1 calc R
C29 C -0.1576(9) 0.1326(3) 0.6972(7) 0.092(3) Uani 1 1 d .
H291 H -0.1809 0.1290 0.7573 0.110 Uiso 1 1 calc R
C30 C -0.0747(8) 0.1518(2) 0.6737(9) 0.095(3) Uani 1 1 d .
H301 H -0.0285 0.1645 0.7126 0.114 Uiso 1 1 calc R
C31 C 0.2005(6) 0.08366(17) 0.2446(5) 0.061(2) Uani 1 1 d .
C32 C 0.1143(6) 0.07463(18) 0.1894(6) 0.068(2) Uani 1 1 d .
C33 C 0.0840(6) 0.1009(2) 0.1337(6) 0.074(2) Uani 1 1 d .
C34 C 0.1500(6) 0.12726(19) 0.1380(5) 0.065(2) Uani 1 1 d .
H341 H 0.1455 0.1462 0.0986 0.078 Uiso 1 1 calc R
C35 C 0.2485(6) 0.06295(18) 0.3165(5) 0.067(2) Uani 1 1 d .
H351 H 0.2491 0.0754 0.3705 0.080 Uiso 1 1 calc R
H352 H 0.2044 0.0439 0.3252 0.080 Uiso 1 1 calc R
C36 C 0.5162(7) 0.0548(2) 0.2737(6) 0.085(3) Uani 1 1 d .
H361 H 0.5823 0.0628 0.2597 0.102 Uiso 1 1 calc R
C37 C 0.4984(9) 0.0235(2) 0.2891(8) 0.106(4) Uani 1 1 d .
H371 H 0.5463 0.0063 0.2885 0.127 Uiso 1 1 calc R
C38 C 0.3948(9) 0.0223(2) 0.3058(6) 0.091(3) Uani 1 1 d .
H381 H 0.3573 0.0035 0.3202 0.109 Uiso 1 1 calc R
C39 C 0.0549(7) 0.0425(2) 0.1995(6) 0.095(3) Uani 1 1 d .
H391 H 0.0163 0.0429 0.2531 0.142 Uiso 1 1 calc R
H392 H 0.1040 0.0247 0.2008 0.142 Uiso 1 1 calc R
H393 H 0.0070 0.0398 0.1510 0.142 Uiso 1 1 calc R
C40 C -0.0104(7) 0.0984(2) 0.0674(6) 0.102(3) Uani 1 1 d .
H401 H -0.0748 0.1030 0.0971 0.153 Uiso 1 1 calc R
H402 H -0.0135 0.0767 0.0434 0.153 Uiso 1 1 calc R
H403 H -0.0010 0.1139 0.0209 0.153 Uiso 1 1 calc R
C41 C 0.3827(10) 0.0792(5) 0.0619(9) 0.118(4) Uani 1 1 d .
H411 H 0.4471 0.0883 0.0883 0.142 Uiso 1 1 calc R
C42 C 0.3447(14) 0.0518(4) 0.0834(9) 0.118(5) Uani 1 1 d .
H421 H 0.3768 0.0363 0.1247 0.142 Uiso 1 1 calc R
C43 C 0.2508(13) 0.0467(4) 0.0351(10) 0.124(4) Uani 1 1 d .
H431 H 0.2071 0.0269 0.0350 0.148 Uiso 1 1 calc R
C44 C 0.2338(10) 0.0756(4) -0.0153(7) 0.113(4) Uani 1 1 d .
H441 H 0.1771 0.0797 -0.0580 0.135 Uiso 1 1 calc R
C45 C 0.3202(14) 0.0963(3) 0.0049(9) 0.117(4) Uani 1 1 d .
H451 H 0.3346 0.1178 -0.0203 0.141 Uiso 1 1 calc R
C46 C 0.4666(6) 0.21361(17) 0.2175(6) 0.060(2) Uani 1 1 d .
C47 C 0.4863(6) 0.23161(18) 0.1401(6) 0.065(2) Uani 1 1 d .
C48 C 0.4367(7) 0.2169(2) 0.0657(6) 0.074(2) Uani 1 1 d .
C49 C 0.3820(6) 0.18820(19) 0.0869(5) 0.070(2) Uani 1 1 d .
H491 H 0.3397 0.1755 0.0449 0.084 Uiso 1 1 calc R
C50 C 0.5084(6) 0.22226(19) 0.3082(6) 0.072(2) Uani 1 1 d .
H501 H 0.5503 0.2041 0.3300 0.087 Uiso 1 1 calc R
H502 H 0.5546 0.2411 0.3033 0.087 Uiso 1 1 calc R
C51 C 0.2983(8) 0.2230(2) 0.4535(7) 0.098(3) Uani 1 1 d .
H511 H 0.2378 0.2145 0.4783 0.117 Uiso 1 1 calc R
C52 C 0.3451(9) 0.2519(2) 0.4807(8) 0.116(4) Uani 1 1 d .
H521 H 0.3243 0.2657 0.5256 0.139 Uiso 1 1 calc R
C53 C 0.4274(9) 0.2553(2) 0.4277(7) 0.103(3) Uani 1 1 d .
H531 H 0.4758 0.2724 0.4294 0.123 Uiso 1 1 calc R
C54 C 0.5506(6) 0.26219(19) 0.1341(6) 0.091(3) Uani 1 1 d .
H541 H 0.6177 0.2571 0.1094 0.137 Uiso 1 1 calc R
H542 H 0.5607 0.2713 0.1916 0.137 Uiso 1 1 calc R
H543 H 0.5146 0.2778 0.0975 0.137 Uiso 1 1 calc R
C55 C 0.4442(8) 0.2287(2) -0.0266(6) 0.106(3) Uani 1 1 d .
H551 H 0.5058 0.2196 -0.0529 0.160 Uiso 1 1 calc R
H552 H 0.4485 0.2521 -0.0272 0.160 Uiso 1 1 calc R
H553 H 0.3829 0.2218 -0.0592 0.160 Uiso 1 1 calc R
C56 C 0.1708(9) 0.2315(3) 0.1290(15) 0.110(4) Uani 1 1 d .
H561 H 0.1264 0.2145 0.1021 0.132 Uiso 1 1 calc R
C57 C 0.1847(12) 0.2358(4) 0.2129(12) 0.122(6) Uani 1 1 d .
H571 H 0.1523 0.2234 0.2605 0.147 Uiso 1 1 calc R
C58 C 0.2487(14) 0.2616(4) 0.2203(14) 0.145(7) Uani 1 1 d .
H581 H 0.2726 0.2704 0.2769 0.175 Uiso 1 1 calc R
C59 C 0.2751(11) 0.2739(3) 0.146(2) 0.175(11) Uani 1 1 d .
H591 H 0.3154 0.2939 0.1347 0.210 Uiso 1 1 calc R
C60 C 0.2233(13) 0.2531(5) 0.0869(9) 0.135(5) Uani 1 1 d .
H601 H 0.2234 0.2556 0.0230 0.162 Uiso 1 1 calc R
C61 C 0.3150(8) 0.3014(2) 0.7237(7) 0.242(8) Uiso 1 1 d G
C62 C 0.3964(11) 0.3229(4) 0.6794(9) 0.257(9) Uiso 1 1 d G
H621 H 0.3900 0.3205 0.6170 0.386 Uiso 1 1 d G
H622 H 0.3849 0.3453 0.6950 0.386 Uiso 1 1 d G
H623 H 0.4656 0.3164 0.6982 0.386 Uiso 1 1 d G
C63 C 0.3169(13) 0.3030(4) 0.8232(7) 0.254(9) Uiso 1 1 d G
H631 H 0.2635 0.2889 0.8459 0.382 Uiso 1 1 d G
H632 H 0.3845 0.2961 0.8449 0.382 Uiso 1 1 d G
H633 H 0.3038 0.3251 0.8417 0.382 Uiso 1 1 d G
O1 O 0.2456(10) 0.2876(3) 0.6829(8) 0.302(7) Uiso 1 1 d G
C64 C -0.2920(16) 0.1396(5) 0.9601(13) 0.49(3) Uiso 1 1 d G
C65 C -0.363(2) 0.1554(8) 1.0275(19) 0.52(2) Uiso 1 1 d G
H651 H -0.3401 0.1775 1.0384 0.780 Uiso 1 1 d G
H652 H -0.3595 0.1431 1.0811 0.780 Uiso 1 1 d G
H653 H -0.4340 0.1556 1.0056 0.780 Uiso 1 1 d G
C66 C -0.209(2) 0.1615(7) 0.9199(19) 0.48(2) Uiso 1 1 d G
H661 H -0.1660 0.1488 0.8814 0.717 Uiso 1 1 d G
H662 H -0.1656 0.1708 0.9656 0.717 Uiso 1 1 d G
H663 H -0.2425 0.1788 0.8874 0.717 Uiso 1 1 d G
O2 O -0.304(3) 0.1114(6) 0.938(2) 0.54(3) Uiso 1 1 d G
C67 C -0.2803(17) 0.0384(6) 0.9773(17) 0.51(4) Uiso 1 1 d G
C68 C -0.172(3) 0.027(2) 0.949(3) 0.52(2) Uiso 1 1 d G
H681 H -0.1304 0.0217 0.9995 2.282 Uiso 1 1 d G
H682 H -0.1794 0.0082 0.9119 2.282 Uiso 1 1 d G
H683 H -0.1385 0.0444 0.9170 2.282 Uiso 1 1 d G
C69 C -0.354(2) 0.0479(6) 0.9025(15) 0.356(14) Uiso 1 1 d G
H691 H -0.4206 0.0547 0.9258 0.535 Uiso 1 1 d G
H692 H -0.3242 0.0655 0.8698 0.535 Uiso 1 1 d G
H693 H -0.3651 0.0294 0.8647 0.535 Uiso 1 1 d G
O3 O -0.305(3) 0.0382(9) 1.0540(15) 0.65(2) Uiso 1 1 d G
B1 B 0.6228(13) 0.3255(4) 0.3915(13) 0.110(4) Uiso 1 1 d .

loop_
_atom_site_aniso_label
_atom_site_aniso_U_11
_atom_site_aniso_U_22
_atom_site_aniso_U_33
_atom_site_aniso_U_23
_atom_site_aniso_U_13
_atom_site_aniso_U_12
Pd1 0.0399(3) 0.0521(3) 0.0698(5) 0.0024(3) -0.0023(3) -0.0017(3)
Pd2 0.0390(3) 0.0532(3) 0.0711(5) -0.0008(3) -0.0018(3) 0.0007(3)
Pd3 0.0579(4) 0.0540(4) 0.0728(5) 0.0039(3) -0.0004(3) 0.0034(3)
Pd4 0.0584(4) 0.0507(3) 0.0723(5) 0.0005(3) 0.0008(3) -0.0010(3)
Fe1 0.0500(7) 0.0935(9) 0.0622(9) -0.0047(7) -0.0015(6) -0.0059(6)
Fe2 0.0435(6) 0.0618(7) 0.0722(9) -0.0031(6) 0.0064(6) -0.0030(5)
Fe3 0.0756(8) 0.0704(8) 0.0620(9) -0.0031(6) -0.0013(7) 0.0028(6)
Fe4 0.0585(7) 0.0561(7) 0.0895(10) 0.0077(7) -0.0036(6) 0.0039(5)
Cl1 0.0642(14) 0.0551(13) 0.173(3) -0.0039(15) 0.0142(15) 0.0011(10)
Cl2 0.0565(14) 0.1051(19) 0.258(4) 0.057(2) 0.0108(19) 0.0035(13)
Cl3 0.0647(12) 0.0643(12) 0.0837(17) 0.0155(12) 0.0055(11) -0.0041(10)
P1 0.0455(11) 0.0535(12) 0.0696(16) -0.0061(11) -0.0004(10) -0.0032(9)
P2 0.0429(10) 0.0543(12) 0.0672(16) -0.0040(11) 0.0019(10) -0.0028(9)
P3 0.0601(13) 0.0576(12) 0.0699(17) 0.0040(12) -0.0052(11) -0.0008(10)
P4 0.0608(13) 0.0576(13) 0.0735(18) 0.0032(11) -0.0014(12) 0.0015(10)
F1 0.219(8) 0.165(6) 0.097(5) -0.011(4) 0.043(5) -0.070(5)
F2 0.224(9) 0.263(9) 0.148(7) -0.116(7) 0.056(6) -0.125(7)
F3 0.172(8) 0.270(10) 0.193(9) -0.025(7) -0.037(7) -0.007(7)
F4 0.266(11) 0.211(9) 0.203(10) 0.065(7) -0.014(8) -0.002(8)
N1 0.049(4) 0.054(4) 0.072(5) 0.001(3) -0.006(3) 0.008(3)
N2 0.044(4) 0.059(4) 0.073(5) -0.007(3) 0.001(3) -0.006(3)
N3 0.051(4) 0.057(4) 0.063(5) 0.011(3) 0.000(3) -0.011(3)
N4 0.047(4) 0.057(4) 0.067(5) -0.002(3) -0.004(3) -0.001(3)
N5 0.055(4) 0.071(4) 0.075(5) 0.003(4) -0.003(4) 0.005(4)
N6 0.069(5) 0.047(4) 0.085(6) 0.016(4) -0.006(4) 0.000(4)
N7 0.077(5) 0.062(4) 0.085(6) 0.010(4) 0.007(4) -0.011(4)
N8 0.083(5) 0.070(5) 0.072(6) -0.006(4) 0.001(4) -0.015(4)
C1 0.038(4) 0.055(5) 0.068(6) 0.004(4) 0.004(4) -0.007(3)
C2 0.052(5) 0.082(6) 0.098(8) -0.038(5) 0.012(5) -0.025(4)
C3 0.059(6) 0.166(11) 0.072(8) 0.001(7) -0.025(6) -0.011(7)
C4 0.065(5) 0.076(5) 0.068(7) -0.014(5) 0.013(5) -0.002(4)
C5 0.057(5) 0.056(5) 0.069(6) 0.003(4) -0.001(4) -0.002(4)
C6 0.060(6) 0.063(5) 0.102(8) 0.002(5) -0.004(5) -0.003(4)
C7 0.049(6) 0.089(7) 0.125(9) -0.007(6) -0.003(5) 0.015(5)
C8 0.048(5) 0.080(6) 0.099(8) -0.005(5) 0.013(5) -0.002(4)
C9 0.070(6) 0.119(7) 0.121(9) -0.031(6) 0.012(6) -0.046(5)
C10 0.091(7) 0.111(8) 0.139(10) -0.048(7) -0.002(7) -0.015(6)
C11 0.089(8) 0.135(9) 0.086(9) 0.021(8) -0.025(7) 0.008(7)
C12 0.059(6) 0.144(9) 0.069(8) -0.004(7) -0.010(5) 0.005(6)
C13 0.063(6) 0.094(7) 0.083(7) -0.034(6) 0.001(5) -0.023(5)
C14 0.100(9) 0.160(11) 0.074(9) -0.020(7) -0.024(7) 0.010(8)
C15 0.082(7) 0.171(12) 0.070(9) 0.021(8) 0.000(6) 0.006(8)
C16 0.041(4) 0.065(5) 0.065(6) 0.011(4) -0.002(4) -0.009(4)
C17 0.047(5) 0.092(6) 0.061(7) 0.004(5) 0.004(5) -0.021(4)
C18 0.061(5) 0.088(6) 0.056(6) -0.001(5) 0.014(5) -0.011(5)
C19 0.057(5) 0.061(5) 0.076(7) 0.002(4) 0.005(4) -0.012(4)
C20 0.055(5) 0.045(4) 0.092(7) 0.002(5) -0.005(5) -0.005(4)
C21 0.056(5) 0.094(6) 0.077(7) 0.023(5) -0.011(5) 0.000(5)
C22 0.065(6) 0.087(6) 0.080(8) 0.006(6) -0.022(5) 0.002(5)
C23 0.043(5) 0.109(7) 0.074(7) -0.004(6) -0.009(5) -0.013(5)
C24 0.078(6) 0.088(6) 0.105(8) 0.023(6) 0.002(6) -0.015(5)
C25 0.088(7) 0.161(9) 0.087(9) 0.028(7) 0.008(6) -0.021(6)
C26 0.063(6) 0.075(6) 0.118(10) 0.013(6) 0.024(6) 0.001(5)
C27 0.060(6) 0.083(6) 0.097(8) -0.022(6) 0.003(6) 0.021(5)
C28 0.040(5) 0.107(7) 0.131(11) -0.013(8) 0.007(6) 0.004(5)
C29 0.072(7) 0.110(8) 0.092(9) -0.002(7) 0.010(6) 0.030(6)
C30 0.077(7) 0.091(7) 0.115(11) -0.031(7) -0.020(7) 0.019(6)
C31 0.065(5) 0.059(5) 0.060(6) 0.006(4) -0.003(4) 0.005(4)
C32 0.074(5) 0.049(5) 0.081(7) -0.003(5) -0.009(5) -0.004(4)
C33 0.065(5) 0.076(6) 0.081(7) -0.005(5) -0.010(5) 0.002(5)
C34 0.062(5) 0.071(5) 0.062(6) 0.013(4) -0.013(4) -0.004(4)
C35 0.064(5) 0.068(5) 0.068(7) 0.015(5) 0.008(5) -0.011(4)
C36 0.074(6) 0.068(6) 0.114(9) 0.004(5) -0.016(6) 0.010(5)
C37 0.090(8) 0.048(6) 0.178(12) 0.014(6) -0.005(8) 0.016(5)
C38 0.115(9) 0.055(6) 0.102(9) 0.013(5) -0.013(7) -0.001(6)
C39 0.081(6) 0.099(7) 0.104(9) 0.013(6) -0.015(6) -0.026(5)
C40 0.076(6) 0.114(7) 0.114(9) 0.000(6) -0.036(6) -0.008(5)
C41 0.102(9) 0.181(15) 0.072(9) 0.007(10) 0.012(7) 0.037(10)
C42 0.171(15) 0.098(9) 0.087(10) 0.019(8) 0.026(10) 0.044(9)
C43 0.158(13) 0.110(11) 0.103(11) -0.041(9) 0.033(9) -0.028(9)
C44 0.133(10) 0.142(11) 0.063(8) -0.025(8) -0.013(7) 0.031(9)
C45 0.171(13) 0.091(8) 0.092(10) -0.021(8) 0.053(9) -0.024(9)
C46 0.054(5) 0.061(5) 0.064(6) 0.008(5) 0.006(4) -0.001(4)
C47 0.061(5) 0.053(5) 0.080(7) 0.010(5) 0.005(5) -0.001(4)
C48 0.081(6) 0.069(6) 0.072(7) 0.020(5) -0.001(5) 0.006(5)
C49 0.077(6) 0.062(5) 0.070(7) 0.015(5) -0.007(5) 0.007(4)
C50 0.070(6) 0.066(5) 0.081(8) 0.006(5) 0.003(5) -0.015(4)
C51 0.111(8) 0.086(7) 0.096(9) -0.026(6) 0.034(7) -0.026(6)
C52 0.137(10) 0.091(8) 0.121(11) -0.040(7) 0.047(8) -0.033(7)
C53 0.114(9) 0.090(7) 0.104(10) -0.030(7) 0.015(7) -0.039(6)
C54 0.078(6) 0.082(6) 0.115(9) 0.030(6) 0.010(6) -0.010(5)
C55 0.134(9) 0.103(7) 0.083(9) 0.027(6) 0.003(7) 0.001(6)
C56 0.072(7) 0.079(8) 0.179(16) 0.000(10) -0.023(10) 0.006(6)
C57 0.104(11) 0.143(14) 0.121(13) 0.060(11) 0.042(9) 0.079(10)
C58 0.117(13) 0.090(11) 0.23(2) -0.046(11) -0.063(13) 0.019(9)
C59 0.056(7) 0.048(7) 0.42(3) 0.039(13) 0.030(13) 0.004(5)
C60 0.107(11) 0.169(14) 0.130(13) 0.083(12) 0.035(9) 0.065(10)

loop_
_atom_type_symbol
_atom_type_description
_atom_type_scat_dispersion_real
_atom_type_scat_dispersion_imag
_atom_type_scat_source
C C 0.0033 0.0016 'International Tables Vol C Tables 4.2.6.8 and 6.1.1.4'
H H 0.0000 0.0000 'International Tables Vol C Tables 4.2.6.8 and 6.1.1.4'
N N 0.0061 0.0033 'International Tables Vol C Tables 4.2.6.8 and 6.1.1.4'
F F 0.0171 0.0103 'International Tables Vol C Tables 4.2.6.8 and 6.1.1.4'
P P 0.1023 0.0942 'International Tables Vol C Tables 4.2.6.8 and 6.1.1.4'
Fe Fe 0.3463 0.8444 'International Tables Vol C Tables 4.2.6.8 and 6.1.1.4'
Pd Pd -0.9988 1.0072 'International Tables Vol C Tables 4.2.6.8 and 6.1.1.4'
B B 0.0013 0.0007 'International Tables Vol C Tables 4.2.6.8 and 6.1.1.4'
Cl Cl 0.1484 0.1585 'International Tables Vol C Tables 4.2.6.8 and 6.1.1.4'
O O 0.0106 0.0060 'International Tables Vol C Tables 4.2.6.8 and 6.1.1.4'

loop_
_geom_angle_atom_site_label_1
_geom_angle_atom_site_label_2
_geom_angle_atom_site_label_3
_geom_angle
N3 Pd1 P2 94.06(16)
N3 Pd1 P1 166.63(16)
P2 Pd1 P1 82.92(7)
N3 Pd1 Cl3 91.26(16)
P2 Pd1 Cl3 166.02(8)
P1 Pd1 Cl3 94.71(7)
N3 Pd1 Pd2 115.29(15)
P2 Pd1 Pd2 51.36(5)
P1 Pd1 Pd2 53.05(5)
Cl3 Pd1 Pd2 136.33(5)
N1 Pd2 P2 175.93(18)
N1 Pd2 P1 95.07(17)
P2 Pd2 P1 83.26(7)
N1 Pd2 Cl1 92.57(17)
P2 Pd2 Cl1 89.04(7)
P1 Pd2 Cl1 172.29(7)
N1 Pd2 Pd1 123.64(16)
P2 Pd2 Pd1 52.50(6)
P1 Pd2 Pd1 52.43(5)
Cl1 Pd2 Pd1 121.75(6)
N5 Pd3 P4 176.82(19)
N5 Pd3 P3 94.93(17)
P4 Pd3 P3 84.04(8)
N5 Pd3 Cl2 91.02(18)
P4 Pd3 Cl2 90.05(8)
P3 Pd3 Cl2 174.01(8)
N5 Pd3 Pd4 124.74(18)
P4 Pd3 Pd4 52.38(6)
P3 Pd3 Pd4 52.14(6)
Cl2 Pd3 Pd4 124.27(8)
N7 Pd4 P4 94.1(2)
N7 Pd4 P3 167.83(18)
P4 Pd4 P3 84.39(8)
N7 Pd4 Cl3 91.6(2)
P4 Pd4 Cl3 166.10(8)
P3 Pd4 Cl3 92.71(7)
N7 Pd4 Pd3 116.99(19)
P4 Pd4 Pd3 51.94(5)
P3 Pd4 Pd3 53.08(5)
Cl3 Pd4 Pd3 134.97(5)
C15 Fe1 C14 41.2(4)
C15 Fe1 C2 155.9(5)
C14 Fe1 C2 117.0(5)
C15 Fe1 C13 121.3(5)
C14 Fe1 C13 98.6(4)
C2 Fe1 C13 40.5(3)
C15 Fe1 C4 105.8(4)
C14 Fe1 C4 112.4(4)
C2 Fe1 C4 70.0(3)
C13 Fe1 C4 40.7(3)
C15 Fe1 C3 67.0(4)
C14 Fe1 C3 40.8(4)
C2 Fe1 C3 103.3(4)
C13 Fe1 C3 114.0(4)
C4 Fe1 C3 147.6(4)
C15 Fe1 C12 66.4(4)
C14 Fe1 C12 68.3(4)
C2 Fe1 C12 120.9(4)
C13 Fe1 C12 150.9(4)
C4 Fe1 C12 168.0(4)
C3 Fe1 C12 39.5(4)
C15 Fe1 C1 163.1(5)
C14 Fe1 C1 154.6(5)
C2 Fe1 C1 40.7(3)
C13 Fe1 C1 70.7(3)
C4 Fe1 C1 75.1(3)
C3 Fe1 C1 121.4(4)
C12 Fe1 C1 109.6(3)
C15 Fe1 C11 40.6(4)
C14 Fe1 C11 68.9(5)
C2 Fe1 C11 157.3(5)
C13 Fe1 C11 161.6(5)
C4 Fe1 C11 130.0(4)
C3 Fe1 C11 65.9(4)
C12 Fe1 C11 38.2(4)
C1 Fe1 C11 126.1(4)
C15 Fe1 P1 121.5(4)
C14 Fe1 P1 153.9(4)
C2 Fe1 P1 73.6(2)
C13 Fe1 P1 73.7(2)
C4 Fe1 P1 46.2(2)
C3 Fe1 P1 164.7(4)
C12 Fe1 P1 129.0(3)
C1 Fe1 P1 46.92(18)
C11 Fe1 P1 111.2(3)
C29 Fe2 C17 114.9(4)
C29 Fe2 C18 100.2(4)
C17 Fe2 C18 40.6(3)
C29 Fe2 C19 116.1(4)
C17 Fe2 C19 69.8(3)
C18 Fe2 C19 40.0(3)
C29 Fe2 C28 38.9(3)
C17 Fe2 C28 104.6(4)
C18 Fe2 C28 117.8(4)
C19 Fe2 C28 151.2(4)
C29 Fe2 C30 39.4(4)
C17 Fe2 C30 149.6(5)
C18 Fe2 C30 116.0(4)
C19 Fe2 C30 104.0(4)
C28 Fe2 C30 65.9(4)
C29 Fe2 C16 150.8(4)
C17 Fe2 C16 39.4(3)
C18 Fe2 C16 68.5(3)
C19 Fe2 C16 73.2(3)
C28 Fe2 C16 121.3(4)
C30 Fe2 C16 169.7(4)
C29 Fe2 C27 66.8(4)
C17 Fe2 C27 124.4(4)
C18 Fe2 C27 155.6(4)
C19 Fe2 C27 164.1(4)
C28 Fe2 C27 39.4(3)
C30 Fe2 C27 67.7(4)
C16 Fe2 C27 112.4(3)
C29 Fe2 C26 65.9(4)
C17 Fe2 C26 163.3(4)
C18 Fe2 C26 155.2(4)
C19 Fe2 C26 125.9(4)
C28 Fe2 C26 64.9(4)
C30 Fe2 C26 40.3(4)
C16 Fe2 C26 133.3(4)
C27 Fe2 C26 39.3(3)
C29 Fe2 P2 158.6(4)
C17 Fe2 P2 73.5(2)
C18 Fe2 P2 73.1(2)
C19 Fe2 P2 46.2(2)
C28 Fe2 P2 161.6(4)
C30 Fe2 P2 124.6(3)
C16 Fe2 P2 46.32(19)
C27 Fe2 P2 126.3(3)
C26 Fe2 P2 112.0(3)
C32 Fe3 C34 71.2(3)
C32 Fe3 C44 121.1(5)
C34 Fe3 C44 111.5(4)
C32 Fe3 C45 160.8(6)
C34 Fe3 C45 106.5(4)
C44 Fe3 C45 40.9(4)
C32 Fe3 C33 41.2(3)
C34 Fe3 C33 39.5(3)
C44 Fe3 C33 102.6(4)
C45 Fe3 C33 125.7(6)
C32 Fe3 C43 103.2(4)
C34 Fe3 C43 145.7(6)
C44 Fe3 C43 41.2(4)
C45 Fe3 C43 67.5(5)
C33 Fe3 C43 114.9(5)
C32 Fe3 C42 119.4(5)
C34 Fe3 C42 168.5(6)
C44 Fe3 C42 67.8(5)
C45 Fe3 C42 65.0(5)
C33 Fe3 C42 151.6(6)
C43 Fe3 C42 40.3(4)
C32 Fe3 C31 41.1(3)
C34 Fe3 C31 75.4(3)
C44 Fe3 C31 159.5(6)
C45 Fe3 C31 158.1(6)
C33 Fe3 C31 69.9(3)
C43 Fe3 C31 123.3(5)
C42 Fe3 C31 109.4(4)
C32 Fe3 C41 153.4(6)
C34 Fe3 C41 132.9(6)
C44 Fe3 C41 65.8(5)
C45 Fe3 C41 38.7(4)
C33 Fe3 C41 164.4(5)
C43 Fe3 C41 63.9(5)
C42 Fe3 C41 35.7(4)
C31 Fe3 C41 124.6(4)
C32 Fe3 P3 74.7(2)
C34 Fe3 P3 47.2(2)
C44 Fe3 P3 151.3(5)
C45 Fe3 P3 118.5(4)
C33 Fe3 P3 72.9(2)
C43 Fe3 P3 166.1(6)
C42 Fe3 P3 128.5(5)
C31 Fe3 P3 46.7(2)
C41 Fe3 P3 111.9(4)
C60 Fe4 C58 63.3(6)
C60 Fe4 C56 37.4(5)
C58 Fe4 C56 63.0(5)
C60 Fe4 C48 101.9(4)
C58 Fe4 C48 146.4(8)
C56 Fe4 C48 124.4(7)
C60 Fe4 C49 112.0(6)
C58 Fe4 C49 170.6(6)
C56 Fe4 C49 108.1(5)
C48 Fe4 C49 40.5(3)
C60 Fe4 C59 40.8(6)
C58 Fe4 C59 37.2(7)
C56 Fe4 C59 65.6(5)
C48 Fe4 C59 111.5(7)
C49 Fe4 C59 144.2(9)
C60 Fe4 C57 63.3(5)
C58 Fe4 C57 38.6(5)
C56 Fe4 C57 37.4(4)
C48 Fe4 C57 161.8(7)
C49 Fe4 C57 132.3(7)
C59 Fe4 C57 65.1(5)
C60 Fe4 C47 122.2(6)
C58 Fe4 C47 119.3(6)
C56 Fe4 C47 158.6(7)
C48 Fe4 C47 40.8(3)
C49 Fe4 C47 70.1(3)
C59 Fe4 C47 102.7(4)
C57 Fe4 C47 155.7(7)
C60 Fe4 C46 159.8(7)
C58 Fe4 C46 113.1(5)
C56 Fe4 C46 161.3(7)
C48 Fe4 C46 69.8(3)
C49 Fe4 C46 74.2(3)
C59 Fe4 C46 123.6(7)
C57 Fe4 C46 127.7(6)
C47 Fe4 C46 40.1(3)
C60 Fe4 P4 151.2(7)
C58 Fe4 P4 134.1(7)
C56 Fe4 P4 121.9(4)
C48 Fe4 P4 73.6(2)
C49 Fe4 P4 46.5(2)
C59 Fe4 P4 167.4(9)
C57 Fe4 P4 113.7(4)
C47 Fe4 P4 73.3(2)
C46 Fe4 P4 46.1(2)
Pd4 Cl3 Pd1 111.09(8)
C4 P1 C1 91.5(4)
C4 P1 Pd1 119.8(3)
C1 P1 Pd1 140.4(3)
C4 P1 Pd2 130.5(3)
C1 P1 Pd2 104.5(2)
Pd1 P1 Pd2 74.51(6)
C4 P1 Fe1 58.3(3)
C1 P1 Fe1 58.8(3)
Pd1 P1 Fe1 157.64(11)
Pd2 P1 Fe1 90.55(8)
C19 P2 C16 90.0(4)
C19 P2 Pd2 122.2(3)
C16 P2 Pd2 135.8(3)
C19 P2 Pd1 129.5(3)
C16 P2 Pd1 107.9(3)
Pd2 P2 Pd1 76.14(7)
C19 P2 Fe2 58.9(3)
C16 P2 Fe2 59.1(3)
Pd2 P2 Fe2 162.15(10)
Pd1 P2 Fe2 90.10(7)
C31 P3 C34 90.8(4)
C31 P3 Pd4 140.5(3)
C34 P3 Pd4 118.5(3)
C31 P3 Pd3 106.1(3)
C34 P3 Pd3 132.1(3)
Pd4 P3 Pd3 74.77(6)
C31 P3 Fe3 59.0(3)
C34 P3 Fe3 57.6(3)
Pd4 P3 Fe3 158.90(11)
Pd3 P3 Fe3 93.14(9)
C46 P4 C49 91.4(4)
C46 P4 Pd3 136.2(3)
C49 P4 Pd3 120.7(3)
C46 P4 Pd4 107.9(3)
C49 P4 Pd4 129.5(3)
Pd3 P4 Pd4 75.67(7)
C46 P4 Fe4 59.8(3)
C49 P4 Fe4 58.3(3)
Pd3 P4 Fe4 161.75(11)
Pd4 P4 Fe4 91.50(8)
C6 N1 N2 105.1(6)
C6 N1 Pd2 123.8(5)
N2 N1 Pd2 129.3(5)
C8 N2 N1 110.4(6)
C8 N2 C5 127.2(7)
N1 N2 C5 122.3(6)
C21 N3 N4 104.9(6)
C21 N3 Pd1 124.5(5)
N4 N3 Pd1 127.8(5)
C23 N4 N3 110.2(7)
C23 N4 C20 128.5(7)
N3 N4 C20 121.3(6)
C36 N5 N6 102.2(7)
C36 N5 Pd3 126.7(6)
N6 N5 Pd3 129.2(5)
C38 N6 N5 110.3(7)
C38 N6 C35 128.3(8)
N5 N6 C35 121.1(6)
C51 N7 N8 104.3(7)
C51 N7 Pd4 124.5(6)
N8 N7 Pd4 128.0(6)
N7 N8 C53 110.3(8)
N7 N8 C50 122.6(7)
C53 N8 C50 126.7(8)
C2 C1 C5 126.9(6)
C2 C1 P1 109.7(6)
C5 C1 P1 122.7(5)
C2 C1 Fe1 67.9(5)
C5 C1 Fe1 131.5(5)
P1 C1 Fe1 74.2(3)
C13 C2 C1 114.0(7)
C13 C2 C9 122.2(7)
C1 C2 C9 123.7(7)
C13 C2 Fe1 70.0(5)
C1 C2 Fe1 71.4(5)
C9 C2 Fe1 129.5(7)
C12 C3 C14 109.6(10)
C12 C3 Fe1 71.2(5)
C14 C3 Fe1 68.4(5)
C12 C3 H31 125.2
C14 C3 H31 125.2
Fe1 C3 H31 125.2
C13 C4 P1 112.3(6)
C13 C4 Fe1 69.0(5)
P1 C4 Fe1 75.5(3)
C13 C4 H41 123.9
P1 C4 H41 123.9
Fe1 C4 H41 123.9
N2 C5 C1 113.8(6)
N2 C5 H51 108.8
C1 C5 H51 108.8
N2 C5 H52 108.8
C1 C5 H52 108.8
H51 C5 H52 107.7
N1 C6 C7 110.9(7)
N1 C6 H61 124.5
C7 C6 H61 124.5
C8 C7 C6 104.4(7)
C8 C7 H71 127.8
C6 C7 H71 127.8
C7 C8 N2 109.1(7)
C7 C8 H81 125.4
N2 C8 H81 125.4
C2 C9 H91 109.5
C2 C9 H92 109.5
H91 C9 H92 109.5
C2 C9 H93 109.5
H91 C9 H93 109.5
H92 C9 H93 109.5
C13 C10 H101 109.5
C13 C10 H102 109.5
H101 C10 H102 109.5
C13 C10 H103 109.5
H101 C10 H103 109.5
H102 C10 H103 109.5
C12 C11 C15 106.5(11)
C12 C11 Fe1 69.9(6)
C15 C11 Fe1 66.5(6)
C12 C11 H111 126.8
C15 C11 H111 126.8
Fe1 C11 H111 126.8
C11 C12 C3 109.7(10)
C11 C12 Fe1 71.9(6)
C3 C12 Fe1 69.3(6)
C11 C12 H121 125.2
C3 C12 H121 125.2
Fe1 C12 H121 125.2
C2 C13 C4 111.7(7)
C2 C13 C10 124.8(7)
C4 C13 C10 123.3(8)
C2 C13 Fe1 69.5(5)
C4 C13 Fe1 70.3(5)
C10 C13 Fe1 131.9(7)
C15 C14 C3 104.4(11)
C15 C14 Fe1 69.3(6)
C3 C14 Fe1 70.8(6)
C15 C14 H141 127.7
C3 C14 H141 127.7
Fe1 C14 H141 127.7
C14 C15 C11 109.8(11)
C14 C15 Fe1 69.5(6)
C11 C15 Fe1 72.9(6)
C14 C15 H151 125.1
C11 C15 H151 125.1
Fe1 C15 H151 125.1
C17 C16 C20 126.0(7)
C17 C16 P2 113.4(6)
C20 C16 P2 120.1(6)
C17 C16 Fe2 69.2(5)
C20 C16 Fe2 130.7(5)
P2 C16 Fe2 74.6(3)
C16 C17 C18 111.7(7)
C16 C17 C24 125.1(8)
C18 C17 C24 123.1(8)
C16 C17 Fe2 71.4(5)
C18 C17 Fe2 70.4(5)
C24 C17 Fe2 128.4(6)
C19 C18 C17 112.0(8)
C19 C18 C25 123.1(8)
C17 C18 C25 124.9(7)
C19 C18 Fe2 70.1(5)
C17 C18 Fe2 69.0(5)
C25 C18 Fe2 129.3(6)
C18 C19 P2 112.4(6)
C18 C19 Fe2 69.9(5)
P2 C19 Fe2 74.9(3)
C18 C19 H191 123.8
P2 C19 H191 123.8
Fe2 C19 H191 123.8
N4 C20 C16 116.2(6)
N4 C20 H201 108.2
C16 C20 H201 108.2
N4 C20 H202 108.2
C16 C20 H202 108.2
H201 C20 H202 107.4
N3 C21 C22 111.0(8)
N3 C21 H211 124.5
C22 C21 H211 124.5
C23 C22 C21 104.9(8)
C23 C22 H22 127.5
C21 C22 H22 127.5
C22 C23 N4 108.9(8)
C22 C23 H231 125.5
N4 C23 H231 125.5
C17 C24 H241 109.5
C17 C24 H242 109.5
H241 C24 H242 109.5
C17 C24 H243 109.5
H241 C24 H243 109.5
H242 C24 H243 109.5
C18 C25 H251 109.5
C18 C25 H252 109.5
H251 C25 H252 109.5
C18 C25 H253 109.5
H251 C25 H253 109.5
H252 C25 H253 109.5
C27 C26 C30 109.1(9)
C27 C26 Fe2 69.9(5)
C30 C26 Fe2 69.1(5)
C27 C26 H261 125.4
C30 C26 H261 125.4
Fe2 C26 H261 125.4
C28 C27 C26 105.5(9)
C28 C27 Fe2 69.6(5)
C26 C27 Fe2 70.8(5)
C28 C27 H271 127.2
C26 C27 H271 127.2
Fe2 C27 H271 127.2
C29 C28 C27 110.2(9)
C29 C28 Fe2 69.6(5)
C27 C28 Fe2 70.9(5)
C29 C28 H281 124.9
C27 C28 H281 124.9
Fe2 C28 H281 124.9
C28 C29 C30 109.5(11)
C28 C29 Fe2 71.5(6)
C30 C29 Fe2 71.5(6)
C28 C29 H291 125.2
C30 C29 H291 125.2
Fe2 C29 H291 125.2
C29 C30 C26 105.6(9)
C29 C30 Fe2 69.0(5)
C26 C30 Fe2 70.6(5)
C29 C30 H301 127.2
C26 C30 H301 127.2
Fe2 C30 H301 127.2
C32 C31 C35 125.9(7)
C32 C31 P3 111.4(6)
C35 C31 P3 122.4(6)
C32 C31 Fe3 67.1(5)
C35 C31 Fe3 130.7(5)
P3 C31 Fe3 74.3(3)
C33 C32 C31 111.1(7)
C33 C32 C39 125.5(7)
C31 C32 C39 122.9(7)
C33 C32 Fe3 70.8(5)
C31 C32 Fe3 71.8(5)
C39 C32 Fe3 131.0(6)
C34 C33 C32 113.9(7)
C34 C33 C40 123.2(8)
C32 C33 C40 122.7(7)
C34 C33 Fe3 69.7(5)
C32 C33 Fe3 68.0(5)
C40 C33 Fe3 127.0(6)
C33 C34 P3 111.5(6)
C33 C34 Fe3 70.8(5)
P3 C34 Fe3 75.2(3)
C33 C34 H341 124.2
P3 C34 H341 124.2
Fe3 C34 H341 124.2
N6 C35 C31 113.8(6)
N6 C35 H351 108.8
C31 C35 H351 108.8
N6 C35 H352 108.8
C31 C35 H352 108.8
H351 C35 H352 107.7
C37 C36 N5 114.8(9)
C37 C36 H361 122.6
N5 C36 H361 122.6
C36 C37 C38 103.8(8)
C36 C37 H371 128.1
C38 C37 H371 128.1
N6 C38 C37 108.9(8)
N6 C38 H381 125.6
C37 C38 H381 125.6
C32 C39 H391 109.5
C32 C39 H392 109.5
H391 C39 H392 109.5
C32 C39 H393 109.5
H391 C39 H393 109.5
H392 C39 H393 109.5
C33 C40 H401 109.5
C33 C40 H402 109.5
H401 C40 H402 109.5
C33 C40 H403 109.5
H401 C40 H403 109.5
H402 C40 H403 109.5
C42 C41 C45 113.4(14)
C42 C41 Fe3 71.3(8)
C45 C41 Fe3 69.1(7)
C42 C41 H411 123.2
C45 C41 H411 123.2
Fe3 C41 H411 123.2
C41 C42 C43 108.6(13)
C41 C42 Fe3 73.0(7)
C43 C42 Fe3 69.2(7)
C41 C42 H421 125.7
C43 C42 H421 125.7
Fe3 C42 H421 125.7
C42 C43 C44 106.3(11)
C42 C43 Fe3 70.4(7)
C44 C43 Fe3 68.7(6)
C42 C43 H431 126.9
C44 C43 H431 126.9
Fe3 C43 H431 126.9
C45 C44 C43 105.4(11)
C45 C44 Fe3 70.1(6)
C43 C44 Fe3 70.1(6)
C45 C44 H441 127.3
C43 C44 H441 127.3
Fe3 C44 H441 127.3
C41 C45 C44 106.2(11)
C41 C45 Fe3 72.1(7)
C44 C45 Fe3 69.0(6)
C41 C45 H451 126.8
C44 C45 H451 126.8
Fe3 C45 H451 126.8
C47 C46 C50 125.2(7)
C47 C46 P4 112.0(6)
C50 C46 P4 122.4(6)
C47 C46 Fe4 69.4(4)
C50 C46 Fe4 129.7(5)
P4 C46 Fe4 74.1(3)
C48 C47 C46 111.4(7)
C48 C47 C54 122.7(8)
C46 C47 C54 125.9(8)
C48 C47 Fe4 68.1(5)
C46 C47 Fe4 70.6(4)
C54 C47 Fe4 128.7(5)
C49 C48 C47 112.6(8)
C49 C48 C55 121.6(9)
C47 C48 C55 125.7(8)
C49 C48 Fe4 70.2(5)
C47 C48 Fe4 71.1(5)
C55 C48 Fe4 129.2(6)
C48 C49 P4 111.9(7)
C48 C49 Fe4 69.3(5)
P4 C49 Fe4 75.2(3)
C48 C49 H491 124.1
P4 C49 H491 124.1
Fe4 C49 H491 124.1
N8 C50 C46 114.6(7)
N8 C50 H501 108.6
C46 C50 H501 108.6
N8 C50 H502 108.6
C46 C50 H502 108.6
H501 C50 H502 107.6
N7 C51 C52 112.7(9)
N7 C51 H511 123.6
C52 C51 H511 123.6
C53 C52 C51 104.2(9)
C53 C52 H521 127.9
C51 C52 H521 127.9
C52 C53 N8 108.4(9)
C52 C53 H531 125.8
N8 C53 H531 125.8
C47 C54 H541 109.5
C47 C54 H542 109.5
H541 C54 H542 109.5
C47 C54 H543 109.5
H541 C54 H543 109.5
H542 C54 H543 109.5
C48 C55 H551 109.5
C48 C55 H552 109.5
H551 C55 H552 109.5
C48 C55 H553 109.5
H551 C55 H553 109.5
H552 C55 H553 109.5
C60 C56 C57 109.5(15)
C60 C56 Fe4 69.6(7)
C57 C56 Fe4 72.1(7)
C60 C56 H561 125.2
C57 C56 H561 125.2
Fe4 C56 H561 125.2
C56 C57 C58 105.3(14)
C56 C57 Fe4 70.5(7)
C58 C57 Fe4 68.6(8)
C56 C57 H571 127.3
C58 C57 H571 127.3
Fe4 C57 H571 127.3
C59 C58 C57 113.7(18)
C59 C58 Fe4 73.1(12)
C57 C58 Fe4 72.8(8)
C59 C58 H581 123.2
C57 C58 H581 123.2
Fe4 C58 H581 123.2
C58 C59 C60 101.8(12)
C58 C59 Fe4 69.7(9)
C60 C59 Fe4 67.7(7)
C58 C59 H591 129.0
C60 C59 H591 129.0
Fe4 C59 H591 129.0
C56 C60 C59 109.6(15)
C56 C60 Fe4 73.0(7)
C59 C60 Fe4 71.4(8)
C56 C60 H601 125.1
C59 C60 H601 125.1
Fe4 C60 H601 125.1
O1 C61 C63 122.3
O1 C61 C62 122.3
C63 C61 C62 114.7
C61 C62 H621 109.5
C61 C62 H622 109.5
H621 C62 H622 109.4
C61 C62 H623 109.5
H621 C62 H623 109.5
H622 C62 H623 109.5
C61 C63 H631 109.5
C61 C63 H632 109.4
H631 C63 H632 109.4
C61 C63 H633 109.5
H631 C63 H633 109.5
H632 C63 H633 109.5
O2 C64 C66 122.3
O2 C64 C65 121.2
C66 C64 C65 116.5
C64 C65 H651 109.5
C64 C65 H652 109.5
H651 C65 H652 109.5
C64 C65 H653 109.5
H651 C65 H653 109.5
H652 C65 H653 109.5
C64 C66 H661 109.4
C64 C66 H662 109.5
H661 C66 H662 109.5
C64 C66 H663 109.5
H661 C66 H663 109.5
H662 C66 H663 109.5
O3 C67 C69 124.4
O3 C67 C68 121.0
C69 C67 C68 114.6
C67 C68 H681 109.5
C67 C68 H682 109.5
H681 C68 H682 109.5
C67 C68 H683 109.5
H681 C68 H683 109.5
H682 C68 H683 109.5
C67 C69 H691 109.5
C67 C69 H692 109.5
H691 C69 H692 109.5
C67 C69 H693 109.5
H691 C69 H693 109.5
H692 C69 H693 109.5
F4 B1 F3 95.4(12)
F4 B1 F1 106.5(13)
F3 B1 F1 106.0(14)
F4 B1 F2 112.1(16)
F3 B1 F2 112.2(14)
F1 B1 F2 121.4(15)

loop_
_geom_bond_atom_site_label_1
_geom_bond_atom_site_label_2
_geom_bond_distance
Pd1 N3 2.256(6)
Pd1 P2 2.258(2)
Pd1 P1 2.273(2)
Pd1 Cl3 2.486(2)
Pd1 Pd2 2.7633(8)
Pd2 N1 2.182(6)
Pd2 P2 2.223(2)
Pd2 P1 2.2917(19)
Pd2 Cl1 2.430(2)
Pd3 N5 2.189(6)
Pd3 P4 2.247(2)
Pd3 P3 2.291(2)
Pd3 Cl2 2.406(2)
Pd3 Pd4 2.7645(9)
Pd4 N7 2.232(7)
Pd4 P4 2.260(2)
Pd4 P3 2.262(2)
Pd4 Cl3 2.475(2)
Fe1 C15 2.003(10)
Fe1 C14 2.005(10)
Fe1 C2 2.014(9)
Fe1 C13 2.020(9)
Fe1 C4 2.036(8)
Fe1 C3 2.037(8)
Fe1 C12 2.062(9)
Fe1 C1 2.061(8)
Fe1 C11 2.088(10)
Fe1 P1 2.317(2)
Fe2 C29 2.008(9)
Fe2 C17 2.014(8)
Fe2 C18 2.032(8)
Fe2 C19 2.034(8)
Fe2 C28 2.032(8)
Fe2 C30 2.040(9)
Fe2 C16 2.042(8)
Fe2 C27 2.049(9)
Fe2 C26 2.060(9)
Fe2 P2 2.294(2)
Fe3 C32 1.994(8)
Fe3 C34 2.017(8)
Fe3 C44 2.018(10)
Fe3 C45 2.033(11)
Fe3 C33 2.032(8)
Fe3 C43 2.037(11)
Fe3 C42 2.052(11)
Fe3 C31 2.056(8)
Fe3 C41 2.071(11)
Fe3 P3 2.310(3)
Fe4 C60 1.984(11)
Fe4 C58 1.992(14)
Fe4 C56 2.025(10)
Fe4 C48 2.022(9)
Fe4 C49 2.033(8)
Fe4 C59 2.033(12)
Fe4 C57 2.043(11)
Fe4 C47 2.061(8)
Fe4 C46 2.077(8)
Fe4 P4 2.310(2)
P1 C4 1.728(8)
P1 C1 1.759(7)
P2 C19 1.715(8)
P2 C16 1.721(7)
P3 C31 1.745(7)
P3 C34 1.754(7)
P4 C46 1.732(8)
P4 C49 1.734(8)
F1 B1 1.293(17)
F2 B1 1.216(17)
F3 B1 1.401(16)
F4 B1 1.365(16)
N1 C6 1.319(8)
N1 N2 1.336(7)
N2 C8 1.328(9)
N2 C5 1.453(8)
N3 C21 1.323(9)
N3 N4 1.349(7)
N4 C23 1.342(9)
N4 C20 1.459(9)
N5 C36 1.325(9)
N5 N6 1.360(8)
N6 C38 1.322(9)
N6 C35 1.458(9)
N7 C51 1.319(10)
N7 N8 1.350(8)
N8 C53 1.357(10)
N8 C50 1.443(10)
C1 C2 1.419(9)
C1 C5 1.483(10)
C2 C13 1.397(11)
C2 C9 1.537(10)
C3 C12 1.386(13)
C3 C14 1.409(13)
C3 H31 0.9800
C4 C13 1.411(10)
C4 H41 0.9800
C5 H51 0.9700
C5 H52 0.9700
C6 C7 1.385(10)
C6 H61 0.9300
C7 C8 1.326(10)
C7 H71 0.9300
C8 H81 0.9300
C9 H91 0.9600
C9 H92 0.9600
C9 H93 0.9600
C10 C13 1.527(11)
C10 H101 0.9600
C10 H102 0.9600
C10 H103 0.9600
C11 C12 1.359(12)
C11 C15 1.421(13)
C11 H111 0.9800
C12 H121 0.9800
C14 C15 1.411(14)
C14 H141 0.9800
C15 H151 0.9800
C16 C17 1.367(10)
C16 C20 1.508(10)
C17 C18 1.403(10)
C17 C24 1.503(10)
C18 C19 1.389(10)
C18 C25 1.536(11)
C19 H191 0.9800
C20 H201 0.9700
C20 H202 0.9700
C21 C22 1.392(10)
C21 H211 0.9300
C22 C23 1.322(10)
C22 H22 0.9300
C23 H231 0.9300
C24 H241 0.9600
C24 H242 0.9600
C24 H243 0.9600
C25 H251 0.9600
C25 H252 0.9600
C25 H253 0.9600
C26 C27 1.381(11)
C26 C30 1.413(12)
C26 H261 0.9800
C27 C28 1.377(12)
C27 H271 0.9800
C28 C29 1.346(12)
C28 H281 0.9800
C29 C30 1.366(13)
C29 H291 0.9800
C30 H301 0.9800
C31 C32 1.423(10)
C31 C35 1.508(10)
C32 C33 1.417(10)
C32 C39 1.523(10)
C33 C34 1.368(10)
C33 C40 1.564(11)
C34 H341 0.9800
C35 H351 0.9700
C35 H352 0.9700
C36 C37 1.322(10)
C36 H361 0.9300
C37 C38 1.346(12)
C37 H371 0.9300
C38 H381 0.9300
C39 H391 0.9600
C39 H392 0.9600
C39 H393 0.9600
C40 H401 0.9600
C40 H402 0.9600
C40 H403 0.9600
C41 C42 1.266(15)
C41 C45 1.362(15)
C41 H411 0.9800
C42 C43 1.410(15)
C42 H421 0.9800
C43 C44 1.426(15)
C43 H431 0.9800
C44 C45 1.416(14)
C44 H441 0.9800
C45 H451 0.9800
C46 C47 1.418(10)
C46 C50 1.518(10)
C47 C48 1.423(11)
C47 C54 1.496(10)
C48 C49 1.404(10)
C48 C55 1.494(11)
C49 H491 0.9800
C50 H501 0.9700
C50 H502 0.9700
C51 C52 1.382(11)
C51 H511 0.9300
C52 C53 1.339(12)
C52 H521 0.9300
C53 H531 0.9300
C54 H541 0.9600
C54 H542 0.9600
C54 H543 0.9600
C55 H551 0.9600
C55 H552 0.9600
C55 H553 0.9600
C56 C60 1.286(15)
C56 C57 1.303(15)
C56 H561 0.9800
C57 C58 1.336(17)
C57 H571 0.9800
C58 C59 1.29(2)
C58 H581 0.9800
C59 C60 1.40(2)
C59 H591 0.9800
C60 H601 0.9800
C61 O1 1.2137
C61 C63 1.5208
C61 C62 1.5215
C62 H621 0.9600
C62 H622 0.9592
C62 H623 0.9600
C63 H631 0.9602
C63 H632 0.9601
C63 H633 0.9591
C64 O2 1.2138
C64 C66 1.5200
C64 C65 1.5202
C65 H651 0.9603
C65 H652 0.9600
C65 H653 0.9599
C66 H661 0.9603
C66 H662 0.9599
C66 H663 0.9596
C67 O3 1.2146
C67 C69 1.5203
C67 C68 1.5204
C68 H681 0.9601
C68 H682 0.9601
C68 H683 0.9599
C69 H691 0.9601
C69 H692 0.9601
C69 H693 0.9600

loop_
_geom_torsion_atom_site_label_1
_geom_torsion_atom_site_label_2
_geom_torsion_atom_site_label_3
_geom_torsion_atom_site_label_4
_geom_torsion
N3 Pd1 Pd2 N1 104.5(3)
P2 Pd1 Pd2 N1 178.4(2)
P1 Pd1 Pd2 N1 -67.8(2)
Cl3 Pd1 Pd2 N1 -17.5(2)
N3 Pd1 Pd2 P2 -73.88(18)
P1 Pd1 Pd2 P2 113.81(10)
Cl3 Pd1 Pd2 P2 164.10(11)
N3 Pd1 Pd2 P1 172.31(19)
P2 Pd1 Pd2 P1 -113.81(10)
Cl3 Pd1 Pd2 P1 50.29(11)
N3 Pd1 Pd2 Cl1 -13.85(19)
P2 Pd1 Pd2 Cl1 60.03(10)
P1 Pd1 Pd2 Cl1 173.84(11)
Cl3 Pd1 Pd2 Cl1 -135.87(11)
N5 Pd3 Pd4 N7 105.7(3)
P4 Pd3 Pd4 N7 -72.7(2)
P3 Pd3 Pd4 N7 171.7(2)
Cl2 Pd3 Pd4 N7 -14.3(2)
N5 Pd3 Pd4 P4 178.3(2)
P3 Pd3 Pd4 P4 -115.65(10)
Cl2 Pd3 Pd4 P4 58.42(12)
N5 Pd3 Pd4 P3 -66.0(2)
P4 Pd3 Pd4 P3 115.65(10)
Cl2 Pd3 Pd4 P3 174.07(12)
N5 Pd3 Pd4 Cl3 -17.8(2)
P4 Pd3 Pd4 Cl3 163.83(11)
P3 Pd3 Pd4 Cl3 48.18(10)
Cl2 Pd3 Pd4 Cl3 -137.75(12)
N7 Pd4 Cl3 Pd1 -103.21(18)
P4 Pd4 Cl3 Pd1 142.9(3)
P3 Pd4 Cl3 Pd1 65.38(9)
Pd3 Pd4 Cl3 Pd1 28.76(13)
N3 Pd1 Cl3 Pd4 -107.89(17)
P2 Pd1 Cl3 Pd4 139.7(3)
P1 Pd1 Cl3 Pd4 60.14(9)
Pd2 Pd1 Cl3 Pd4 22.04(13)
N3 Pd1 P1 C4 -159.7(8)
P2 Pd1 P1 C4 -82.1(3)
Cl3 Pd1 P1 C4 84.0(3)
Pd2 Pd1 P1 C4 -128.2(3)
N3 Pd1 P1 C1 62.6(8)
P2 Pd1 P1 C1 140.2(4)
Cl3 Pd1 P1 C1 -53.7(4)
Pd2 Pd1 P1 C1 94.1(4)
N3 Pd1 P1 Pd2 -31.6(7)
P2 Pd1 P1 Pd2 46.06(7)
Cl3 Pd1 P1 Pd2 -147.79(7)
N3 Pd1 P1 Fe1 -81.2(8)
P2 Pd1 P1 Fe1 -3.6(3)
Cl3 Pd1 P1 Fe1 162.6(3)
Pd2 Pd1 P1 Fe1 -49.6(2)
N1 Pd2 P1 C4 -114.5(4)
P2 Pd2 P1 C4 69.3(4)
Pd1 Pd2 P1 C4 116.2(4)
N1 Pd2 P1 C1 -9.7(3)
P2 Pd2 P1 C1 174.1(3)
Pd1 Pd2 P1 C1 -139.0(3)
N1 Pd2 P1 Pd1 129.30(17)
P2 Pd2 P1 Pd1 -46.96(7)
N1 Pd2 P1 Fe1 -67.55(17)
P2 Pd2 P1 Fe1 116.19(9)
Pd1 Pd2 P1 Fe1 163.15(10)
C15 Fe1 P1 C4 81.6(6)
C14 Fe1 P1 C4 40.5(9)
C2 Fe1 P1 C4 -77.8(4)
C13 Fe1 P1 C4 -35.5(4)
C3 Fe1 P1 C4 -158.2(13)
C12 Fe1 P1 C4 165.4(5)
C1 Fe1 P1 C4 -114.1(4)
C11 Fe1 P1 C4 125.7(5)
C15 Fe1 P1 C1 -164.3(6)
C14 Fe1 P1 C1 154.6(9)
C2 Fe1 P1 C1 36.3(3)
C13 Fe1 P1 C1 78.6(4)
C4 Fe1 P1 C1 114.1(4)
C3 Fe1 P1 C1 -44.1(13)
C12 Fe1 P1 C1 -80.5(5)
C11 Fe1 P1 C1 -120.2(5)
C15 Fe1 P1 Pd1 -10.5(6)
C14 Fe1 P1 Pd1 -51.5(9)
C2 Fe1 P1 Pd1 -169.8(4)
C13 Fe1 P1 Pd1 -127.5(4)
C4 Fe1 P1 Pd1 -92.0(4)
C3 Fe1 P1 Pd1 109.8(13)
C12 Fe1 P1 Pd1 73.4(5)
C1 Fe1 P1 Pd1 153.9(4)
C11 Fe1 P1 Pd1 33.7(5)
C15 Fe1 P1 Pd2 -57.7(5)
C14 Fe1 P1 Pd2 -98.8(9)
C2 Fe1 P1 Pd2 142.9(3)
C13 Fe1 P1 Pd2 -174.8(3)
C4 Fe1 P1 Pd2 -139.3(3)
C3 Fe1 P1 Pd2 62.5(13)
C12 Fe1 P1 Pd2 26.1(4)
C1 Fe1 P1 Pd2 106.6(3)
C11 Fe1 P1 Pd2 -13.5(4)
P1 Pd2 P2 C19 -81.4(3)
Cl1 Pd2 P2 C19 99.2(3)
Pd1 Pd2 P2 C19 -128.3(3)
P1 Pd2 P2 C16 148.4(4)
Cl1 Pd2 P2 C16 -31.0(4)
Pd1 Pd2 P2 C16 101.5(4)
P1 Pd2 P2 Pd1 46.91(7)
Cl1 Pd2 P2 Pd1 -132.54(8)
P1 Pd2 P2 Fe2 6.4(4)
Cl1 Pd2 P2 Fe2 -173.1(4)
Pd1 Pd2 P2 Fe2 -40.5(3)
N3 Pd1 P2 C19 -120.1(4)
P1 Pd1 P2 C19 73.0(3)
Cl3 Pd1 P2 C19 -7.9(5)
Pd2 Pd1 P2 C19 120.5(3)
N3 Pd1 P2 C16 -14.7(3)
P1 Pd1 P2 C16 178.4(3)
Cl3 Pd1 P2 C16 97.4(4)
Pd2 Pd1 P2 C16 -134.1(3)
N3 Pd1 P2 Pd2 119.45(15)
P1 Pd1 P2 Pd2 -47.46(7)
Cl3 Pd1 P2 Pd2 -128.4(3)
N3 Pd1 P2 Fe2 -72.04(16)
P1 Pd1 P2 Fe2 121.05(8)
Cl3 Pd1 P2 Fe2 40.1(3)
Pd2 Pd1 P2 Fe2 168.51(9)
C29 Fe2 P2 C19 39.4(9)
C17 Fe2 P2 C19 -77.5(4)
C18 Fe2 P2 C19 -35.0(4)
C28 Fe2 P2 C19 -164.5(10)
C30 Fe2 P2 C19 75.3(5)
C16 Fe2 P2 C19 -111.2(4)
C27 Fe2 P2 C19 161.5(4)
C26 Fe2 P2 C19 119.2(5)
C29 Fe2 P2 C16 150.5(9)
C17 Fe2 P2 C16 33.7(4)
C18 Fe2 P2 C16 76.1(4)
C19 Fe2 P2 C16 111.2(4)
C28 Fe2 P2 C16 -53.3(10)
C30 Fe2 P2 C16 -173.5(6)
C27 Fe2 P2 C16 -87.3(5)
C26 Fe2 P2 C16 -129.6(5)
C29 Fe2 P2 Pd2 -59.5(10)
C17 Fe2 P2 Pd2 -176.3(5)
C18 Fe2 P2 Pd2 -133.9(5)
C19 Fe2 P2 Pd2 -98.8(5)
C28 Fe2 P2 Pd2 96.7(10)
C30 Fe2 P2 Pd2 -23.5(6)
C16 Fe2 P2 Pd2 150.0(5)
C27 Fe2 P2 Pd2 62.7(5)
C26 Fe2 P2 Pd2 20.4(6)
C29 Fe2 P2 Pd1 -98.6(9)
C17 Fe2 P2 Pd1 144.6(3)
C18 Fe2 P2 Pd1 -173.0(3)
C19 Fe2 P2 Pd1 -137.9(3)
C28 Fe2 P2 Pd1 57.6(10)
C30 Fe2 P2 Pd1 -62.6(5)
C16 Fe2 P2 Pd1 110.9(3)
C27 Fe2 P2 Pd1 23.6(3)
C26 Fe2 P2 Pd1 -18.7(4)
N7 Pd4 P3 C31 59.2(11)
P4 Pd4 P3 C31 142.5(4)
Cl3 Pd4 P3 C31 -51.2(4)
Pd3 Pd4 P3 C31 97.0(4)
N7 Pd4 P3 C34 -167.7(10)
P4 Pd4 P3 C34 -84.5(3)
Cl3 Pd4 P3 C34 81.9(3)
Pd3 Pd4 P3 C34 -130.0(3)
N7 Pd4 P3 Pd3 -37.8(10)
P4 Pd4 P3 Pd3 45.50(7)
Cl3 Pd4 P3 Pd3 -148.14(7)
N7 Pd4 P3 Fe3 -94.6(10)
P4 Pd4 P3 Fe3 -11.3(3)
Cl3 Pd4 P3 Fe3 155.1(3)
Pd3 Pd4 P3 Fe3 -56.8(3)
N5 Pd3 P3 C31 -7.9(3)
P4 Pd3 P3 C31 175.1(3)
Pd4 Pd3 P3 C31 -139.0(3)
N5 Pd3 P3 C34 -114.1(4)
P4 Pd3 P3 C34 68.9(4)
Pd4 Pd3 P3 C34 114.8(4)
N5 Pd3 P3 Pd4 131.09(18)
P4 Pd3 P3 Pd4 -45.89(7)
N5 Pd3 P3 Fe3 -66.47(18)
P4 Pd3 P3 Fe3 116.55(9)
Pd4 Pd3 P3 Fe3 162.44(10)
C32 Fe3 P3 C31 35.3(4)
C34 Fe3 P3 C31 113.6(4)
C44 Fe3 P3 C31 163.2(8)
C45 Fe3 P3 C31 -159.9(7)
C33 Fe3 P3 C31 78.2(4)
C43 Fe3 P3 C31 -47.8(16)
C42 Fe3 P3 C31 -80.4(7)
C41 Fe3 P3 C31 -117.5(6)
C32 Fe3 P3 C34 -78.3(4)
C44 Fe3 P3 C34 49.6(8)
C45 Fe3 P3 C34 86.5(7)
C33 Fe3 P3 C34 -35.4(4)
C43 Fe3 P3 C34 -161.4(16)
C42 Fe3 P3 C34 166.0(7)
C31 Fe3 P3 C34 -113.6(4)
C41 Fe3 P3 C34 128.9(6)
C32 Fe3 P3 Pd4 -163.8(4)
C34 Fe3 P3 Pd4 -85.5(4)
C44 Fe3 P3 Pd4 -35.9(8)
C45 Fe3 P3 Pd4 1.0(7)
C33 Fe3 P3 Pd4 -120.9(4)
C43 Fe3 P3 Pd4 113.1(16)
C42 Fe3 P3 Pd4 80.5(7)
C31 Fe3 P3 Pd4 160.9(4)
C41 Fe3 P3 Pd4 43.4(6)
C32 Fe3 P3 Pd3 142.2(3)
C34 Fe3 P3 Pd3 -139.5(3)
C44 Fe3 P3 Pd3 -89.9(8)
C45 Fe3 P3 Pd3 -53.0(6)
C33 Fe3 P3 Pd3 -174.9(3)
C43 Fe3 P3 Pd3 59.1(16)
C42 Fe3 P3 Pd3 26.5(6)
C31 Fe3 P3 Pd3 106.9(3)
C41 Fe3 P3 Pd3 -10.6(6)
P3 Pd3 P4 C46 146.7(4)
Cl2 Pd3 P4 C46 -34.3(4)
Pd4 Pd3 P4 C46 101.0(4)
P3 Pd3 P4 C49 -82.1(3)
Cl2 Pd3 P4 C49 97.0(3)
Pd4 Pd3 P4 C49 -127.7(3)
P3 Pd3 P4 Pd4 45.69(7)
Cl2 Pd3 P4 Pd4 -135.25(10)
P3 Pd3 P4 Fe4 -0.8(4)
Cl2 Pd3 P4 Fe4 178.2(4)
Pd4 Pd3 P4 Fe4 -46.5(4)
N7 Pd4 P4 C46 -13.0(3)
P3 Pd4 P4 C46 179.1(3)
Cl3 Pd4 P4 C46 100.6(4)
Pd3 Pd4 P4 C46 -134.5(3)
N7 Pd4 P4 C49 -120.4(4)
P3 Pd4 P4 C49 71.7(4)
Cl3 Pd4 P4 C49 -6.8(5)
Pd3 Pd4 P4 C49 118.1(4)
N7 Pd4 P4 Pd3 121.48(17)
P3 Pd4 P4 Pd3 -46.40(7)
Cl3 Pd4 P4 Pd3 -124.9(3)
N7 Pd4 P4 Fe4 -71.67(18)
P3 Pd4 P4 Fe4 120.45(8)
Cl3 Pd4 P4 Fe4 41.9(3)
Pd3 Pd4 P4 Fe4 166.86(10)
C60 Fe4 P4 C46 162.5(9)
C58 Fe4 P4 C46 -80.0(8)
C56 Fe4 P4 C46 -161.7(8)
C48 Fe4 P4 C46 77.5(4)
C49 Fe4 P4 C46 113.1(5)
C59 Fe4 P4 C46 -39(2)
C57 Fe4 P4 C46 -120.3(8)
C47 Fe4 P4 C46 34.9(4)
C60 Fe4 P4 C49 49.4(9)
C58 Fe4 P4 C49 166.9(8)
C56 Fe4 P4 C49 85.2(8)
C48 Fe4 P4 C49 -35.6(4)
C59 Fe4 P4 C49 -152(2)
C57 Fe4 P4 C49 126.6(8)
C47 Fe4 P4 C49 -78.2(4)
C46 Fe4 P4 C49 -113.1(5)
C60 Fe4 P4 Pd3 -43.0(10)
C58 Fe4 P4 Pd3 74.6(9)
C56 Fe4 P4 Pd3 -7.2(9)
C48 Fe4 P4 Pd3 -127.9(5)
C49 Fe4 P4 Pd3 -92.4(5)
C59 Fe4 P4 Pd3 116(2)
C57 Fe4 P4 Pd3 34.3(9)
C47 Fe4 P4 Pd3 -170.6(5)
C46 Fe4 P4 Pd3 154.5(5)
C60 Fe4 P4 Pd4 -87.7(9)
C58 Fe4 P4 Pd4 29.9(8)
C56 Fe4 P4 Pd4 -51.9(7)
C48 Fe4 P4 Pd4 -172.6(3)
C49 Fe4 P4 Pd4 -137.1(3)
C59 Fe4 P4 Pd4 71(2)
C57 Fe4 P4 Pd4 -10.4(8)
C47 Fe4 P4 Pd4 144.7(3)
C46 Fe4 P4 Pd4 109.8(3)
P1 Pd2 N1 C6 159.2(6)
Cl1 Pd2 N1 C6 -21.9(6)
Pd1 Pd2 N1 C6 -153.4(5)
P1 Pd2 N1 N2 -3.0(6)
Cl1 Pd2 N1 N2 175.9(6)
Pd1 Pd2 N1 N2 44.4(7)
C6 N1 N2 C8 1.8(9)
Pd2 N1 N2 C8 166.6(6)
C6 N1 N2 C5 179.5(7)
Pd2 N1 N2 C5 -15.8(10)
P2 Pd1 N3 C21 161.1(6)
P1 Pd1 N3 C21 -122.6(8)
Cl3 Pd1 N3 C21 -6.0(6)
Pd2 Pd1 N3 C21 -150.1(6)
P2 Pd1 N3 N4 3.2(5)
P1 Pd1 N3 N4 79.5(9)
Cl3 Pd1 N3 N4 -163.9(5)
Pd2 Pd1 N3 N4 52.0(6)
C21 N3 N4 C23 0.5(8)
Pd1 N3 N4 C23 161.8(5)
C21 N3 N4 C20 178.6(7)
Pd1 N3 N4 C20 -20.1(9)
P3 Pd3 N5 C36 158.6(7)
Cl2 Pd3 N5 C36 -20.7(7)
Pd4 Pd3 N5 C36 -155.0(6)
P3 Pd3 N5 N6 -2.6(6)
Cl2 Pd3 N5 N6 178.1(6)
Pd4 Pd3 N5 N6 43.8(7)
C36 N5 N6 C38 2.2(9)
Pd3 N5 N6 C38 166.9(6)
C36 N5 N6 C35 176.1(7)
Pd3 N5 N6 C35 -19.2(10)
P4 Pd4 N7 C51 161.7(7)
P3 Pd4 N7 C51 -116.1(10)
Cl3 Pd4 N7 C51 -5.6(7)
Pd3 Pd4 N7 C51 -149.4(7)
P4 Pd4 N7 N8 5.0(6)
P3 Pd4 N7 N8 87.3(11)
Cl3 Pd4 N7 N8 -162.2(6)
Pd3 Pd4 N7 N8 53.9(7)
C51 N7 N8 C53 2.1(10)
Pd4 N7 N8 C53 162.4(6)
C51 N7 N8 C50 175.2(8)
Pd4 N7 N8 C50 -24.5(11)
C4 P1 C1 C2 -7.9(6)
Pd1 P1 C1 C2 136.4(5)
Pd2 P1 C1 C2 -140.6(5)
Fe1 P1 C1 C2 -58.9(5)
C4 P1 C1 C5 -179.4(6)
Pd1 P1 C1 C5 -35.2(8)
Pd2 P1 C1 C5 47.9(6)
Fe1 P1 C1 C5 129.6(7)
C4 P1 C1 Fe1 51.0(3)
Pd1 P1 C1 Fe1 -164.8(2)
Pd2 P1 C1 Fe1 -81.68(19)
C15 Fe1 C1 C2 171.7(13)
C14 Fe1 C1 C2 -34.4(11)
C13 Fe1 C1 C2 34.1(4)
C4 Fe1 C1 C2 76.5(5)
C3 Fe1 C1 C2 -72.9(6)
C12 Fe1 C1 C2 -115.0(5)
C11 Fe1 C1 C2 -154.4(5)
P1 Fe1 C1 C2 119.5(5)
C15 Fe1 C1 C5 -67.9(15)
C14 Fe1 C1 C5 86.0(11)
C2 Fe1 C1 C5 120.4(8)
C13 Fe1 C1 C5 154.5(7)
C4 Fe1 C1 C5 -163.0(7)
C3 Fe1 C1 C5 47.5(8)
C12 Fe1 C1 C5 5.4(7)
C11 Fe1 C1 C5 -34.0(8)
P1 Fe1 C1 C5 -120.1(7)
C15 Fe1 C1 P1 52.2(14)
C14 Fe1 C1 P1 -153.9(8)
C2 Fe1 C1 P1 -119.5(5)
C13 Fe1 C1 P1 -85.4(3)
C4 Fe1 C1 P1 -43.0(3)
C3 Fe1 C1 P1 167.6(5)
C12 Fe1 C1 P1 125.5(4)
C11 Fe1 C1 P1 86.1(5)
C5 C1 C2 C13 176.9(8)
P1 C1 C2 C13 5.9(10)
Fe1 C1 C2 C13 -57.0(7)
C5 C1 C2 C9 -0.5(13)
P1 C1 C2 C9 -171.6(7)
Fe1 C1 C2 C9 125.6(9)
C5 C1 C2 Fe1 -126.1(7)
P1 C1 C2 Fe1 62.8(4)
C15 Fe1 C2 C13 -48.7(11)
C14 Fe1 C2 C13 -70.3(6)
C4 Fe1 C2 C13 35.3(5)
C3 Fe1 C2 C13 -111.6(6)
C12 Fe1 C2 C13 -150.1(5)
C1 Fe1 C2 C13 125.4(7)
C11 Fe1 C2 C13 -170.1(9)
P1 Fe1 C2 C13 83.9(4)
C15 Fe1 C2 C1 -174.1(9)
C14 Fe1 C2 C1 164.2(5)
C13 Fe1 C2 C1 -125.4(7)
C4 Fe1 C2 C1 -90.1(4)
C3 Fe1 C2 C1 123.0(5)
C12 Fe1 C2 C1 84.5(6)
C11 Fe1 C2 C1 64.4(11)
P1 Fe1 C2 C1 -41.5(4)
C15 Fe1 C2 C9 67.1(13)
C14 Fe1 C2 C9 45.4(9)
C13 Fe1 C2 C9 115.8(10)
C4 Fe1 C2 C9 151.1(9)
C3 Fe1 C2 C9 4.2(9)
C12 Fe1 C2 C9 -34.3(9)
C1 Fe1 C2 C9 -118.8(9)
C11 Fe1 C2 C9 -54.4(14)
P1 Fe1 C2 C9 -160.3(8)
C15 Fe1 C3 C12 80.3(7)
C14 Fe1 C3 C12 121.1(10)
C2 Fe1 C3 C12 -122.9(6)
C13 Fe1 C3 C12 -164.3(6)
C4 Fe1 C3 C12 163.5(7)
C1 Fe1 C3 C12 -83.1(7)
C11 Fe1 C3 C12 35.9(6)
P1 Fe1 C3 C12 -46.5(16)
C15 Fe1 C3 C14 -40.7(7)
C2 Fe1 C3 C14 116.0(8)
C13 Fe1 C3 C14 74.6(8)
C4 Fe1 C3 C14 42.4(11)
C12 Fe1 C3 C14 -121.1(10)
C1 Fe1 C3 C14 155.9(7)
C11 Fe1 C3 C14 -85.2(8)
P1 Fe1 C3 C14 -167.6(10)
C1 P1 C4 C13 8.3(7)
Pd1 P1 C4 C13 -146.3(5)
Pd2 P1 C4 C13 118.8(6)
Fe1 P1 C4 C13 59.6(6)
C1 P1 C4 Fe1 -51.4(3)
Pd1 P1 C4 Fe1 154.01(14)
Pd2 P1 C4 Fe1 59.1(4)
C15 Fe1 C4 C13 119.9(6)
C14 Fe1 C4 C13 76.7(7)
C2 Fe1 C4 C13 -35.1(5)
C3 Fe1 C4 C13 48.2(9)
C12 Fe1 C4 C13 167.6(17)
C1 Fe1 C4 C13 -77.6(5)
C11 Fe1 C4 C13 157.4(6)
P1 Fe1 C4 C13 -121.2(6)
C15 Fe1 C4 P1 -118.8(5)
C14 Fe1 C4 P1 -162.0(5)
C2 Fe1 C4 P1 86.1(4)
C13 Fe1 C4 P1 121.2(6)
C3 Fe1 C4 P1 169.5(6)
C12 Fe1 C4 P1 -71.2(19)
C1 Fe1 C4 P1 43.6(3)
C11 Fe1 C4 P1 -81.4(6)
C8 N2 C5 C1 -130.7(8)
N1 N2 C5 C1 52.1(9)
C2 C1 C5 N2 115.7(8)
P1 C1 C5 N2 -74.3(8)
Fe1 C1 C5 N2 23.6(9)
N2 N1 C6 C7 -1.8(9)
Pd2 N1 C6 C7 -167.6(6)
N1 C6 C7 C8 1.1(11)
C6 C7 C8 N2 0.1(10)
N1 N2 C8 C7 -1.2(10)
C5 N2 C8 C7 -178.7(7)
C15 Fe1 C11 C12 -119.2(10)
C14 Fe1 C11 C12 -81.3(7)
C2 Fe1 C11 C12 28.4(14)
C13 Fe1 C11 C12 -131.0(12)
C4 Fe1 C11 C12 176.6(6)
C3 Fe1 C11 C12 -37.1(6)
C1 Fe1 C11 C12 75.2(7)
P1 Fe1 C11 C12 126.6(6)
C14 Fe1 C11 C15 37.9(6)
C2 Fe1 C11 C15 147.6(10)
C13 Fe1 C11 C15 -11.8(15)
C4 Fe1 C11 C15 -64.2(8)
C3 Fe1 C11 C15 82.1(7)
C12 Fe1 C11 C15 119.2(10)
C1 Fe1 C11 C15 -165.6(6)
P1 Fe1 C11 C15 -114.1(6)
C15 C11 C12 C3 2.6(11)
Fe1 C11 C12 C3 59.2(7)
C15 C11 C12 Fe1 -56.6(7)
C14 C3 C12 C11 -3.1(12)
Fe1 C3 C12 C11 -60.8(7)
C14 C3 C12 Fe1 57.7(7)
C15 Fe1 C12 C11 38.3(7)
C14 Fe1 C12 C11 83.1(7)
C2 Fe1 C12 C11 -167.6(7)
C13 Fe1 C12 C11 150.6(8)
C4 Fe1 C12 C11 -13(2)
C3 Fe1 C12 C11 120.1(10)
C1 Fe1 C12 C11 -124.0(7)
P1 Fe1 C12 C11 -74.1(8)
C15 Fe1 C12 C3 -81.8(7)
C14 Fe1 C12 C3 -37.0(6)
C2 Fe1 C12 C3 72.3(7)
C13 Fe1 C12 C3 30.5(11)
C4 Fe1 C12 C3 -132.8(17)
C1 Fe1 C12 C3 115.9(6)
C11 Fe1 C12 C3 -120.1(10)
P1 Fe1 C12 C3 165.8(5)
C1 C2 C13 C4 0.2(12)
C9 C2 C13 C4 177.7(8)
Fe1 C2 C13 C4 -57.5(7)
C1 C2 C13 C10 -174.8(8)
C9 C2 C13 C10 2.7(15)
Fe1 C2 C13 C10 127.5(9)
C1 C2 C13 Fe1 57.7(7)
C9 C2 C13 Fe1 -124.8(9)
P1 C4 C13 C2 -6.4(10)
Fe1 C4 C13 C2 57.1(7)
P1 C4 C13 C10 168.7(7)
Fe1 C4 C13 C10 -127.8(9)
P1 C4 C13 Fe1 -63.5(4)
C15 Fe1 C13 C2 159.0(6)
C14 Fe1 C13 C2 121.9(6)
C4 Fe1 C13 C2 -123.7(7)
C3 Fe1 C13 C2 82.3(6)
C12 Fe1 C13 C2 61.6(9)
C1 Fe1 C13 C2 -34.3(4)
C11 Fe1 C13 C2 167.9(11)
P1 Fe1 C13 C2 -83.6(5)
C15 Fe1 C13 C4 -77.4(6)
C14 Fe1 C13 C4 -114.5(6)
C2 Fe1 C13 C4 123.7(7)
C3 Fe1 C13 C4 -154.0(5)
C12 Fe1 C13 C4 -174.7(7)
C1 Fe1 C13 C4 89.3(5)
C11 Fe1 C13 C4 -68.4(13)
P1 Fe1 C13 C4 40.0(4)
C15 Fe1 C13 C10 40.1(10)
C14 Fe1 C13 C10 3.0(9)
C2 Fe1 C13 C10 -118.9(10)
C4 Fe1 C13 C10 117.5(11)
C3 Fe1 C13 C10 -36.6(10)
C12 Fe1 C13 C10 -57.3(13)
C1 Fe1 C13 C10 -153.2(9)
C11 Fe1 C13 C10 49.0(16)
P1 Fe1 C13 C10 157.5(9)
C12 C3 C14 C15 2.2(11)
Fe1 C3 C14 C15 61.6(7)
C12 C3 C14 Fe1 -59.4(7)
C2 Fe1 C14 C15 166.8(7)
C13 Fe1 C14 C15 128.6(7)
C4 Fe1 C14 C15 88.6(7)
C3 Fe1 C14 C15 -114.4(10)
C12 Fe1 C14 C15 -78.5(7)
C1 Fe1 C14 C15 -168.8(8)
C11 Fe1 C14 C15 -37.3(6)
P1 Fe1 C14 C15 58.2(11)
C15 Fe1 C14 C3 114.4(10)
C2 Fe1 C14 C3 -78.8(8)
C13 Fe1 C14 C3 -117.1(8)
C4 Fe1 C14 C3 -157.0(7)
C12 Fe1 C14 C3 35.9(6)
C1 Fe1 C14 C3 -54.4(12)
C11 Fe1 C14 C3 77.1(7)
P1 Fe1 C14 C3 172.6(6)
C3 C14 C15 C11 -0.5(12)
Fe1 C14 C15 C11 62.1(7)
C3 C14 C15 Fe1 -62.6(7)
C12 C11 C15 C14 -1.3(12)
Fe1 C11 C15 C14 -59.9(7)
C12 C11 C15 Fe1 58.7(7)
C2 Fe1 C15 C14 -29.9(13)
C13 Fe1 C15 C14 -64.7(8)
C4 Fe1 C15 C14 -106.1(7)
C3 Fe1 C15 C14 40.3(7)
C12 Fe1 C15 C14 83.5(7)
C1 Fe1 C15 C14 163.4(11)
C11 Fe1 C15 C14 119.6(10)
P1 Fe1 C15 C14 -154.0(6)
C14 Fe1 C15 C11 -119.6(10)
C2 Fe1 C15 C11 -149.5(9)
C13 Fe1 C15 C11 175.7(6)
C4 Fe1 C15 C11 134.3(6)
C3 Fe1 C15 C11 -79.3(7)
C12 Fe1 C15 C11 -36.1(6)
C1 Fe1 C15 C11 43.8(16)
P1 Fe1 C15 C11 86.4(6)
C19 P2 C16 C17 -5.6(6)
Pd2 P2 C16 C17 134.1(5)
Pd1 P2 C16 C17 -137.6(5)
Fe2 P2 C16 C17 -58.6(5)
C19 P2 C16 C20 -178.6(6)
Pd2 P2 C16 C20 -38.9(8)
Pd1 P2 C16 C20 49.4(6)
Fe2 P2 C16 C20 128.4(6)
C19 P2 C16 Fe2 53.0(3)
Pd2 P2 C16 Fe2 -167.3(2)
Pd1 P2 C16 Fe2 -79.0(2)
C29 Fe2 C16 C17 -35.3(10)
C18 Fe2 C16 C17 36.2(4)
C19 Fe2 C16 C17 78.4(5)
C28 Fe2 C16 C17 -74.1(6)
C30 Fe2 C16 C17 154(2)
C27 Fe2 C16 C17 -117.5(5)
C26 Fe2 C16 C17 -157.8(5)
P2 Fe2 C16 C17 123.1(5)
C29 Fe2 C16 C20 84.9(11)
C17 Fe2 C16 C20 120.2(9)
C18 Fe2 C16 C20 156.4(8)
C19 Fe2 C16 C20 -161.4(8)
C28 Fe2 C16 C20 46.1(9)
C30 Fe2 C16 C20 -86(2)
C27 Fe2 C16 C20 2.7(8)
C26 Fe2 C16 C20 -37.6(9)
P2 Fe2 C16 C20 -116.7(8)
C29 Fe2 C16 P2 -158.4(7)
C17 Fe2 C16 P2 -123.1(5)
C18 Fe2 C16 P2 -86.8(3)
C19 Fe2 C16 P2 -44.7(3)
C28 Fe2 C16 P2 162.8(4)
C30 Fe2 C16 P2 31(2)
C27 Fe2 C16 P2 119.4(4)
C26 Fe2 C16 P2 79.1(5)
C20 C16 C17 C18 175.1(7)
P2 C16 C17 C18 2.6(9)
Fe2 C16 C17 C18 -59.0(6)
C20 C16 C17 C24 -1.5(13)
P2 C16 C17 C24 -173.9(6)
Fe2 C16 C17 C24 124.4(8)
C20 C16 C17 Fe2 -125.8(7)
P2 C16 C17 Fe2 61.7(4)
C29 Fe2 C17 C16 161.9(5)
C18 Fe2 C17 C16 -122.3(6)
C19 Fe2 C17 C16 -87.9(5)
C28 Fe2 C17 C16 121.8(6)
C30 Fe2 C17 C16 -171.1(6)
C27 Fe2 C17 C16 83.9(6)
C26 Fe2 C17 C16 72.8(13)
P2 Fe2 C17 C16 -39.2(4)
C29 Fe2 C17 C18 -75.9(6)
C19 Fe2 C17 C18 34.4(5)
C28 Fe2 C17 C18 -115.9(6)
C30 Fe2 C17 C18 -48.8(9)
C16 Fe2 C17 C18 122.3(6)
C27 Fe2 C17 C18 -153.8(5)
C26 Fe2 C17 C18 -165.0(12)
P2 Fe2 C17 C18 83.1(4)
C29 Fe2 C17 C24 41.4(10)
C18 Fe2 C17 C24 117.2(10)
C19 Fe2 C17 C24 151.6(9)
C28 Fe2 C17 C24 1.3(9)
C30 Fe2 C17 C24 68.4(11)
C16 Fe2 C17 C24 -120.5(10)
C27 Fe2 C17 C24 -36.6(10)
C26 Fe2 C17 C24 -47.8(17)
P2 Fe2 C17 C24 -159.7(9)
C16 C17 C18 C19 2.9(10)
C24 C17 C18 C19 179.5(7)
Fe2 C17 C18 C19 -56.8(6)
C16 C17 C18 C25 -176.4(8)
C24 C17 C18 C25 0.3(13)
Fe2 C17 C18 C25 124.0(8)
C16 C17 C18 Fe2 59.6(6)
C24 C17 C18 Fe2 -123.7(8)
C29 Fe2 C18 C19 -118.9(6)
C17 Fe2 C18 C19 124.4(7)
C28 Fe2 C18 C19 -155.8(5)
C30 Fe2 C18 C19 -80.6(6)
C16 Fe2 C18 C19 89.2(5)
C27 Fe2 C18 C19 -173.7(8)
C26 Fe2 C18 C19 -65.8(9)
P2 Fe2 C18 C19 40.2(4)
C29 Fe2 C18 C17 116.7(6)
C19 Fe2 C18 C17 -124.4(7)
C28 Fe2 C18 C17 79.8(6)
C30 Fe2 C18 C17 154.9(5)
C16 Fe2 C18 C17 -35.2(4)
C27 Fe2 C18 C17 61.9(10)
C26 Fe2 C18 C17 169.8(7)
P2 Fe2 C18 C17 -84.2(4)
C29 Fe2 C18 C25 -1.9(9)
C17 Fe2 C18 C25 -118.6(9)
C19 Fe2 C18 C25 117.0(10)
C28 Fe2 C18 C25 -38.8(9)
C30 Fe2 C18 C25 36.3(9)
C16 Fe2 C18 C25 -153.8(8)
C27 Fe2 C18 C25 -56.7(13)
C26 Fe2 C18 C25 51.2(12)
P2 Fe2 C18 C25 157.2(8)
C17 C18 C19 P2 -7.1(9)
C25 C18 C19 P2 172.1(7)
Fe2 C18 C19 P2 -63.3(4)
C17 C18 C19 Fe2 56.2(6)
C25 C18 C19 Fe2 -124.6(8)
C16 P2 C19 C18 7.2(6)
Pd2 P2 C19 C18 -140.6(5)
Pd1 P2 C19 C18 120.6(5)
Fe2 P2 C19 C18 60.3(5)
C16 P2 C19 Fe2 -53.1(3)
Pd2 P2 C19 Fe2 159.03(13)
Pd1 P2 C19 Fe2 60.3(3)
C29 Fe2 C19 C18 73.8(6)
C17 Fe2 C19 C18 -34.9(5)
C28 Fe2 C19 C18 48.7(9)
C30 Fe2 C19 C18 114.0(6)
C16 Fe2 C19 C18 -76.4(5)
C27 Fe2 C19 C18 170.6(12)
C26 Fe2 C19 C18 151.9(6)
P2 Fe2 C19 C18 -121.2(6)
C29 Fe2 C19 P2 -165.1(4)
C17 Fe2 C19 P2 86.3(3)
C18 Fe2 C19 P2 121.2(6)
C28 Fe2 C19 P2 169.9(6)
C30 Fe2 C19 P2 -124.9(5)
C16 Fe2 C19 P2 44.8(3)
C27 Fe2 C19 P2 -68.3(13)
C26 Fe2 C19 P2 -87.0(5)
C23 N4 C20 C16 -128.8(8)
N3 N4 C20 C16 53.6(9)
C17 C16 C20 N4 114.5(8)
P2 C16 C20 N4 -73.5(8)
Fe2 C16 C20 N4 21.8(10)
N4 N3 C21 C22 0.4(9)
Pd1 N3 C21 C22 -161.7(6)
N3 C21 C22 C23 -1.1(10)
C21 C22 C23 N4 1.4(10)
N3 N4 C23 C22 -1.3(10)
C20 N4 C23 C22 -179.1(8)
C29 Fe2 C26 C27 -82.2(6)
C17 Fe2 C26 C27 14.6(16)
C18 Fe2 C26 C27 -141.7(8)
C19 Fe2 C26 C27 172.0(6)
C28 Fe2 C26 C27 -39.2(6)
C30 Fe2 C26 C27 -120.9(8)
C16 Fe2 C26 C27 71.0(7)
P2 Fe2 C26 C27 121.0(5)
C29 Fe2 C26 C30 38.7(5)
C17 Fe2 C26 C30 135.5(13)
C18 Fe2 C26 C30 -20.8(11)
C19 Fe2 C26 C30 -67.1(7)
C28 Fe2 C26 C30 81.6(6)
C16 Fe2 C26 C30 -168.1(5)
C27 Fe2 C26 C30 120.9(8)
P2 Fe2 C26 C30 -118.1(5)
C30 C26 C27 C28 3.3(9)
Fe2 C26 C27 C28 61.4(6)
C30 C26 C27 Fe2 -58.0(6)
C29 Fe2 C27 C28 -35.8(6)
C17 Fe2 C27 C28 69.5(7)
C18 Fe2 C27 C28 25.4(12)
C19 Fe2 C27 C28 -139.8(12)
C30 Fe2 C27 C28 -78.7(6)
C16 Fe2 C27 C28 112.5(6)
C26 Fe2 C27 C28 -115.6(8)
P2 Fe2 C27 C28 163.9(5)
C29 Fe2 C27 C26 79.8(6)
C17 Fe2 C27 C26 -175.0(6)
C18 Fe2 C27 C26 141.0(9)
C19 Fe2 C27 C26 -24.2(16)
C28 Fe2 C27 C26 115.6(8)
C30 Fe2 C27 C26 36.9(6)
C16 Fe2 C27 C26 -131.9(6)
P2 Fe2 C27 C26 -80.5(6)
C26 C27 C28 C29 -3.5(10)
Fe2 C27 C28 C29 58.6(7)
C26 C27 C28 Fe2 -62.1(6)
C17 Fe2 C28 C29 111.7(7)
C18 Fe2 C28 C29 70.3(8)
C19 Fe2 C28 C29 37.2(11)
C30 Fe2 C28 C29 -37.6(7)
C16 Fe2 C28 C29 150.9(6)
C27 Fe2 C28 C29 -121.2(9)
C26 Fe2 C28 C29 -82.1(7)
P2 Fe2 C28 C29 -166.4(7)
C29 Fe2 C28 C27 121.2(9)
C17 Fe2 C28 C27 -127.0(6)
C18 Fe2 C28 C27 -168.5(6)
C19 Fe2 C28 C27 158.4(6)
C30 Fe2 C28 C27 83.7(6)
C16 Fe2 C28 C27 -87.9(6)
C26 Fe2 C28 C27 39.1(6)
P2 Fe2 C28 C27 -45.2(12)
C27 C28 C29 C30 2.4(11)
Fe2 C28 C29 C30 61.8(7)
C27 C28 C29 Fe2 -59.4(7)
C17 Fe2 C29 C28 -82.4(7)
C18 Fe2 C29 C28 -122.2(7)
C19 Fe2 C29 C28 -161.0(6)
C30 Fe2 C29 C28 118.8(10)
C16 Fe2 C29 C28 -58.5(11)
C27 Fe2 C29 C28 36.2(6)
C26 Fe2 C29 C28 79.3(7)
P2 Fe2 C29 C28 168.3(6)
C17 Fe2 C29 C30 158.8(7)
C18 Fe2 C29 C30 118.9(7)
C19 Fe2 C29 C30 80.2(7)
C28 Fe2 C29 C30 -118.8(10)
C16 Fe2 C29 C30 -177.3(7)
C27 Fe2 C29 C30 -82.6(7)
C26 Fe2 C29 C30 -39.5(6)
P2 Fe2 C29 C30 49.5(12)
C28 C29 C30 C26 -0.2(10)
Fe2 C29 C30 C26 61.6(6)
C28 C29 C30 Fe2 -61.8(7)
C27 C26 C30 C29 -2.0(10)
Fe2 C26 C30 C29 -60.5(6)
C27 C26 C30 Fe2 58.6(6)
C17 Fe2 C30 C29 -40.4(10)
C18 Fe2 C30 C29 -73.5(7)
C19 Fe2 C30 C29 -114.2(7)
C28 Fe2 C30 C29 37.1(6)
C16 Fe2 C30 C29 172.7(18)
C27 Fe2 C30 C29 80.1(7)
C26 Fe2 C30 C29 116.1(8)
P2 Fe2 C30 C29 -160.3(6)
C29 Fe2 C30 C26 -116.1(8)
C17 Fe2 C30 C26 -156.5(7)
C18 Fe2 C30 C26 170.5(5)
C19 Fe2 C30 C26 129.7(6)
C28 Fe2 C30 C26 -79.0(6)
C16 Fe2 C30 C26 57(2)
C27 Fe2 C30 C26 -36.0(5)
P2 Fe2 C30 C26 83.6(6)
C34 P3 C31 C32 -6.4(6)
Pd4 P3 C31 C32 133.6(5)
Pd3 P3 C31 C32 -140.9(5)
Fe3 P3 C31 C32 -57.1(5)
C34 P3 C31 C35 179.3(7)
Pd4 P3 C31 C35 -40.7(9)
Pd3 P3 C31 C35 44.7(7)
Fe3 P3 C31 C35 128.6(7)
C34 P3 C31 Fe3 50.7(3)
Pd4 P3 C31 Fe3 -169.3(2)
Pd3 P3 C31 Fe3 -83.87(19)
C34 Fe3 C31 C32 78.0(4)
C44 Fe3 C31 C32 -34.7(13)
C45 Fe3 C31 C32 176.0(11)
C33 Fe3 C31 C32 36.9(4)
C43 Fe3 C31 C32 -70.2(8)
C42 Fe3 C31 C32 -112.9(7)
C41 Fe3 C31 C32 -149.5(8)
P3 Fe3 C31 C32 122.0(5)
C32 Fe3 C31 C35 118.5(9)
C34 Fe3 C31 C35 -163.5(7)
C44 Fe3 C31 C35 83.8(13)
C45 Fe3 C31 C35 -65.5(14)
C33 Fe3 C31 C35 155.4(8)
C43 Fe3 C31 C35 48.2(10)
C42 Fe3 C31 C35 5.6(10)
C41 Fe3 C31 C35 -31.1(10)
P3 Fe3 C31 C35 -119.5(8)
C32 Fe3 C31 P3 -122.0(5)
C34 Fe3 C31 P3 -44.0(3)
C44 Fe3 C31 P3 -156.7(10)
C45 Fe3 C31 P3 54.0(12)
C33 Fe3 C31 P3 -85.1(3)
C43 Fe3 C31 P3 167.7(6)
C42 Fe3 C31 P3 125.1(6)
C41 Fe3 C31 P3 88.4(7)
C35 C31 C32 C33 175.3(7)
P3 C31 C32 C33 1.1(9)
Fe3 C31 C32 C33 -60.1(6)
C35 C31 C32 C39 3.0(13)
P3 C31 C32 C39 -171.1(7)
Fe3 C31 C32 C39 127.6(8)
C35 C31 C32 Fe3 -124.6(8)
P3 C31 C32 Fe3 61.3(4)
C34 Fe3 C32 C33 31.9(5)
C44 Fe3 C32 C33 -72.4(7)
C45 Fe3 C32 C33 -54.4(14)
C43 Fe3 C32 C33 -112.8(7)
C42 Fe3 C32 C33 -152.8(7)
C31 Fe3 C32 C33 121.1(6)
C41 Fe3 C32 C33 -170.1(10)
P3 Fe3 C32 C33 81.3(4)
C34 Fe3 C32 C31 -89.2(5)
C44 Fe3 C32 C31 166.5(6)
C45 Fe3 C32 C31 -175.5(12)
C33 Fe3 C32 C31 -121.1(6)
C43 Fe3 C32 C31 126.1(7)
C42 Fe3 C32 C31 86.1(7)
C41 Fe3 C32 C31 68.8(11)
P3 Fe3 C32 C31 -39.7(4)
C34 Fe3 C32 C39 152.7(9)
C44 Fe3 C32 C39 48.4(10)
C45 Fe3 C32 C39 66.4(16)
C33 Fe3 C32 C39 120.8(10)
C43 Fe3 C32 C39 8.0(10)
C42 Fe3 C32 C39 -32.0(10)
C31 Fe3 C32 C39 -118.1(10)
C41 Fe3 C32 C39 -49.4(14)
P3 Fe3 C32 C39 -157.9(8)
C31 C32 C33 C34 6.9(11)
C39 C32 C33 C34 178.9(8)
Fe3 C32 C33 C34 -53.9(7)
C31 C32 C33 C40 -178.5(8)
C39 C32 C33 C40 -6.5(14)
Fe3 C32 C33 C40 120.8(8)
C31 C32 C33 Fe3 60.7(6)
C39 C32 C33 Fe3 -127.3(9)
C32 Fe3 C33 C34 128.1(7)
C44 Fe3 C33 C34 -108.7(7)
C45 Fe3 C33 C34 -71.2(7)
C43 Fe3 C33 C34 -150.4(7)
C42 Fe3 C33 C34 -174.9(9)
C31 Fe3 C33 C34 91.3(5)
C41 Fe3 C33 C34 -69(2)
P3 Fe3 C33 C34 41.9(4)
C34 Fe3 C33 C32 -128.1(7)
C44 Fe3 C33 C32 123.2(7)
C45 Fe3 C33 C32 160.7(6)
C43 Fe3 C33 C32 81.5(7)
C42 Fe3 C33 C32 57.0(11)
C31 Fe3 C33 C32 -36.8(4)
C41 Fe3 C33 C32 163.4(19)
P3 Fe3 C33 C32 -86.1(4)
C32 Fe3 C33 C40 -115.1(9)
C34 Fe3 C33 C40 116.8(10)
C44 Fe3 C33 C40 8.1(10)
C45 Fe3 C33 C40 45.6(10)
C43 Fe3 C33 C40 -33.6(10)
C42 Fe3 C33 C40 -58.1(13)
C31 Fe3 C33 C40 -151.9(8)
C41 Fe3 C33 C40 48(2)
P3 Fe3 C33 C40 158.8(8)
C32 C33 C34 P3 -11.7(10)
C40 C33 C34 P3 173.7(7)
Fe3 C33 C34 P3 -64.7(4)
C32 C33 C34 Fe3 53.0(6)
C40 C33 C34 Fe3 -121.6(8)
C31 P3 C34 C33 10.3(6)
Pd4 P3 C34 C33 -142.0(5)
Pd3 P3 C34 C33 123.0(6)
Fe3 P3 C34 C33 62.1(6)
C31 P3 C34 Fe3 -51.8(3)
Pd4 P3 C34 Fe3 155.91(14)
Pd3 P3 C34 Fe3 60.9(4)
C32 Fe3 C34 C33 -33.2(5)
C44 Fe3 C34 C33 83.7(7)
C45 Fe3 C34 C33 126.7(7)
C43 Fe3 C34 C33 52.7(9)
C42 Fe3 C34 C33 168(2)
C31 Fe3 C34 C33 -76.0(5)
C41 Fe3 C34 C33 160.1(6)
P3 Fe3 C34 C33 -119.5(6)
C32 Fe3 C34 P3 86.3(3)
C44 Fe3 C34 P3 -156.8(5)
C45 Fe3 C34 P3 -113.8(6)
C33 Fe3 C34 P3 119.5(6)
C43 Fe3 C34 P3 172.2(7)
C42 Fe3 C34 P3 -73(2)
C31 Fe3 C34 P3 43.5(3)
C41 Fe3 C34 P3 -80.4(6)
C38 N6 C35 C31 -131.7(8)
N5 N6 C35 C31 55.5(10)
C32 C31 C35 N6 112.7(9)
P3 C31 C35 N6 -73.8(9)
Fe3 C31 C35 N6 23.3(10)
N6 N5 C36 C37 -1.6(10)
Pd3 N5 C36 C37 -166.8(7)
N5 C36 C37 C38 0.4(13)
N5 N6 C38 C37 -2.1(11)
C35 N6 C38 C37 -175.5(9)
C36 C37 C38 N6 1.0(12)
C32 Fe3 C41 C42 26.4(16)
C34 Fe3 C41 C42 177.4(8)
C44 Fe3 C41 C42 -85.1(10)
C45 Fe3 C41 C42 -125.2(14)
C33 Fe3 C41 C42 -129(2)
C43 Fe3 C41 C42 -39.4(9)
C31 Fe3 C41 C42 74.5(11)
P3 Fe3 C41 C42 126.1(9)
C32 Fe3 C41 C45 151.7(9)
C34 Fe3 C41 C45 -57.4(11)
C44 Fe3 C41 C45 40.2(7)
C33 Fe3 C41 C45 -3(3)
C43 Fe3 C41 C45 85.9(8)
C42 Fe3 C41 C45 125.2(14)
C31 Fe3 C41 C45 -160.3(7)
P3 Fe3 C41 C45 -108.7(8)
C45 C41 C42 C43 4.1(16)
Fe3 C41 C42 C43 60.3(9)
C45 C41 C42 Fe3 -56.2(10)
C32 Fe3 C42 C41 -166.8(8)
C34 Fe3 C42 C41 -10(3)
C44 Fe3 C42 C41 79.0(9)
C45 Fe3 C42 C41 34.3(9)
C33 Fe3 C42 C41 153.9(10)
C43 Fe3 C42 C41 118.3(13)
C31 Fe3 C42 C41 -122.7(9)
P3 Fe3 C42 C41 -73.2(10)
C32 Fe3 C42 C43 74.9(10)
C34 Fe3 C42 C43 -128(2)
C44 Fe3 C42 C43 -39.2(8)
C45 Fe3 C42 C43 -84.0(8)
C33 Fe3 C42 C43 35.6(15)
C31 Fe3 C42 C43 119.0(9)
C41 Fe3 C42 C43 -118.3(13)
P3 Fe3 C42 C43 168.5(7)
C41 C42 C43 C44 -3.0(15)
Fe3 C42 C43 C44 59.6(8)
C41 C42 C43 Fe3 -62.7(10)
C32 Fe3 C43 C42 -120.3(9)
C34 Fe3 C43 C42 163.9(8)
C44 Fe3 C43 C42 117.2(11)
C45 Fe3 C43 C42 77.4(8)
C33 Fe3 C43 C42 -162.3(9)
C31 Fe3 C43 C42 -80.8(9)
C41 Fe3 C43 C42 34.9(7)
P3 Fe3 C43 C42 -41(2)
C32 Fe3 C43 C44 122.5(8)
C34 Fe3 C43 C44 46.6(12)
C45 Fe3 C43 C44 -39.8(7)
C33 Fe3 C43 C44 80.5(9)
C42 Fe3 C43 C44 -117.2(11)
C31 Fe3 C43 C44 162.0(7)
C41 Fe3 C43 C44 -82.3(8)
P3 Fe3 C43 C44 -157.9(13)
C42 C43 C44 C45 0.9(13)
Fe3 C43 C44 C45 61.7(7)
C42 C43 C44 Fe3 -60.8(8)
C32 Fe3 C44 C45 171.0(8)
C34 Fe3 C44 C45 90.6(9)
C33 Fe3 C44 C45 131.0(9)
C43 Fe3 C44 C45 -115.5(11)
C42 Fe3 C44 C45 -77.0(8)
C31 Fe3 C44 C45 -163.0(10)
C41 Fe3 C44 C45 -38.1(7)
P3 Fe3 C44 C45 53.7(11)
C32 Fe3 C44 C43 -73.5(9)
C34 Fe3 C44 C43 -153.9(8)
C45 Fe3 C44 C43 115.5(11)
C33 Fe3 C44 C43 -113.5(9)
C42 Fe3 C44 C43 38.5(7)
C31 Fe3 C44 C43 -47.6(14)
C41 Fe3 C44 C43 77.4(8)
P3 Fe3 C44 C43 169.2(7)
C42 C41 C45 C44 -3.5(15)
Fe3 C41 C45 C44 -60.9(8)
C42 C41 C45 Fe3 57.4(10)
C43 C44 C45 C41 1.3(12)
Fe3 C44 C45 C41 63.0(8)
C43 C44 C45 Fe3 -61.7(8)
C32 Fe3 C45 C41 -139.9(15)
C34 Fe3 C45 C41 140.0(9)
C44 Fe3 C45 C41 -116.0(11)
C33 Fe3 C45 C41 178.9(9)
C43 Fe3 C45 C41 -75.9(9)
C42 Fe3 C45 C41 -31.7(9)
C31 Fe3 C45 C41 48.1(14)
P3 Fe3 C45 C41 90.1(9)
C32 Fe3 C45 C44 -23.9(18)
C34 Fe3 C45 C44 -104.0(8)
C33 Fe3 C45 C44 -65.1(9)
C43 Fe3 C45 C44 40.1(7)
C42 Fe3 C45 C44 84.3(8)
C31 Fe3 C45 C44 164.1(9)
C41 Fe3 C45 C44 116.0(11)
P3 Fe3 C45 C44 -153.9(7)
C49 P4 C46 C47 -7.7(6)
Pd3 P4 C46 C47 131.9(5)
Pd4 P4 C46 C47 -140.3(5)
Fe4 P4 C46 C47 -59.3(5)
C49 P4 C46 C50 178.8(6)
Pd3 P4 C46 C50 -41.5(8)
Pd4 P4 C46 C50 46.3(7)
Fe4 P4 C46 C50 127.3(7)
C49 P4 C46 Fe4 51.5(3)
Pd3 P4 C46 Fe4 -168.8(2)
Pd4 P4 C46 Fe4 -81.1(2)
C60 Fe4 C46 C47 -33.5(16)
C58 Fe4 C46 C47 -108.6(9)
C56 Fe4 C46 C47 177.8(13)
C48 Fe4 C46 C47 35.3(5)
C49 Fe4 C46 C47 77.7(5)
C59 Fe4 C46 C47 -67.8(10)
C57 Fe4 C46 C47 -150.6(8)
P4 Fe4 C46 C47 121.6(6)
C60 Fe4 C46 C50 85.7(17)
C58 Fe4 C46 C50 10.5(11)
C56 Fe4 C46 C50 -63.0(16)
C48 Fe4 C46 C50 154.4(8)
C49 Fe4 C46 C50 -163.1(8)
C59 Fe4 C46 C50 51.4(12)
C57 Fe4 C46 C50 -31.4(11)
C47 Fe4 C46 C50 119.2(9)
P4 Fe4 C46 C50 -119.2(8)
C60 Fe4 C46 P4 -155.1(14)
C58 Fe4 C46 P4 129.7(8)
C56 Fe4 C46 P4 56.1(15)
C48 Fe4 C46 P4 -86.4(4)
C49 Fe4 C46 P4 -43.9(3)
C59 Fe4 C46 P4 170.6(9)
C57 Fe4 C46 P4 87.8(8)
C47 Fe4 C46 P4 -121.6(6)
C50 C46 C47 C48 179.5(7)
P4 C46 C47 C48 6.3(8)
Fe4 C46 C47 C48 -55.8(6)
C50 C46 C47 C54 -0.5(12)
P4 C46 C47 C54 -173.7(6)
Fe4 C46 C47 C54 124.3(8)
C50 C46 C47 Fe4 -124.8(7)
P4 C46 C47 Fe4 62.0(4)
C60 Fe4 C47 C48 -69.1(9)
C58 Fe4 C47 C48 -144.3(8)
C56 Fe4 C47 C48 -54.1(13)
C49 Fe4 C47 C48 35.1(4)
C59 Fe4 C47 C48 -108.3(10)
C57 Fe4 C47 C48 -165.1(9)
C46 Fe4 C47 C48 123.9(7)
P4 Fe4 C47 C48 84.1(4)
C60 Fe4 C47 C46 167.0(8)
C58 Fe4 C47 C46 91.8(8)
C56 Fe4 C47 C46 -178.1(11)
C48 Fe4 C47 C46 -123.9(7)
C49 Fe4 C47 C46 -88.9(5)
C59 Fe4 C47 C46 127.8(10)
C57 Fe4 C47 C46 71.0(11)
P4 Fe4 C47 C46 -39.8(4)
C60 Fe4 C47 C54 46.0(12)
C58 Fe4 C47 C54 -29.2(12)
C56 Fe4 C47 C54 61.0(16)
C48 Fe4 C47 C54 115.1(10)
C49 Fe4 C47 C54 150.1(9)
C59 Fe4 C47 C54 6.8(13)
C57 Fe4 C47 C54 -50.0(14)
C46 Fe4 C47 C54 -121.0(11)
P4 Fe4 C47 C54 -160.8(9)
C46 C47 C48 C49 -0.8(10)
C54 C47 C48 C49 179.2(7)
Fe4 C47 C48 C49 -57.9(6)
C46 C47 C48 C55 -177.6(8)
C54 C47 C48 C55 2.3(13)
Fe4 C47 C48 C55 125.2(9)
C46 C47 C48 Fe4 57.2(6)
C54 C47 C48 Fe4 -122.9(7)
C60 Fe4 C48 C49 -110.1(9)
C58 Fe4 C48 C49 -169.3(8)
C56 Fe4 C48 C49 -77.2(7)
C59 Fe4 C48 C49 -151.7(9)
C57 Fe4 C48 C49 -76.0(17)
C47 Fe4 C48 C49 123.8(7)
C46 Fe4 C48 C49 89.1(5)
P4 Fe4 C48 C49 40.5(4)
C60 Fe4 C48 C47 126.1(9)
C58 Fe4 C48 C47 66.9(10)
C56 Fe4 C48 C47 159.0(6)
C49 Fe4 C48 C47 -123.8(7)
C59 Fe4 C48 C47 84.6(9)
C57 Fe4 C48 C47 160.2(16)
C46 Fe4 C48 C47 -34.7(4)
P4 Fe4 C48 C47 -83.3(4)
C60 Fe4 C48 C55 5.0(12)
C58 Fe4 C48 C55 -54.2(14)
C56 Fe4 C48 C55 37.9(11)
C49 Fe4 C48 C55 115.1(11)
C59 Fe4 C48 C55 -36.6(12)
C57 Fe4 C48 C55 39(2)
C47 Fe4 C48 C55 -121.1(11)
C46 Fe4 C48 C55 -155.8(9)
P4 Fe4 C48 C55 155.6(9)
C47 C48 C49 P4 -5.1(9)
C55 C48 C49 P4 172.0(7)
Fe4 C48 C49 P4 -63.5(4)
C47 C48 C49 Fe4 58.4(6)
C55 C48 C49 Fe4 -124.5(8)
C46 P4 C49 C48 7.3(6)
Pd3 P4 C49 C48 -141.3(5)
Pd4 P4 C49 C48 122.0(5)
Fe4 P4 C49 C48 60.0(5)
C46 P4 C49 Fe4 -52.7(3)
Pd3 P4 C49 Fe4 158.67(14)
Pd4 P4 C49 Fe4 62.0(4)
C60 Fe4 C49 C48 82.5(8)
C56 Fe4 C49 C48 122.2(8)
C59 Fe4 C49 C48 49.0(10)
C57 Fe4 C49 C48 155.8(7)
C47 Fe4 C49 C48 -35.3(5)
C46 Fe4 C49 C48 -77.2(5)
P4 Fe4 C49 C48 -120.8(6)
C60 Fe4 C49 P4 -156.7(7)
C56 Fe4 C49 P4 -117.0(7)
C48 Fe4 C49 P4 120.8(6)
C59 Fe4 C49 P4 169.8(8)
C57 Fe4 C49 P4 -83.4(7)
C47 Fe4 C49 P4 85.5(3)
C46 Fe4 C49 P4 43.6(3)
N7 N8 C50 C46 54.4(10)
C53 N8 C50 C46 -133.8(9)
C47 C46 C50 N8 117.5(8)
P4 C46 C50 N8 -70.0(8)
Fe4 C46 C50 N8 26.0(10)
N8 N7 C51 C52 -1.9(11)
Pd4 N7 C51 C52 -163.1(7)
N7 C51 C52 C53 0.9(14)
C51 C52 C53 N8 0.5(13)
N7 N8 C53 C52 -1.7(12)
C50 N8 C53 C52 -174.3(9)
C58 Fe4 C56 C60 80.6(11)
C48 Fe4 C56 C60 -61.0(13)
C49 Fe4 C56 C60 -102.8(12)
C59 Fe4 C56 C60 39.2(11)
C57 Fe4 C56 C60 119.6(14)
C47 Fe4 C56 C60 -21(2)
C46 Fe4 C56 C60 162.8(12)
P4 Fe4 C56 C60 -152.3(11)
C60 Fe4 C56 C57 -119.6(14)
C58 Fe4 C56 C57 -39.0(9)
C48 Fe4 C56 C57 179.4(10)
C49 Fe4 C56 C57 137.5(10)
C59 Fe4 C56 C57 -80.4(11)
C47 Fe4 C56 C57 -140.7(16)
C46 Fe4 C56 C57 43.2(17)
P4 Fe4 C56 C57 88.0(10)
C60 C56 C57 C58 0.3(13)
Fe4 C56 C57 C58 60.1(8)
C60 C56 C57 Fe4 -59.8(9)
C60 Fe4 C57 C56 36.2(9)
C58 Fe4 C57 C56 116.1(13)
C48 Fe4 C57 C56 -2(2)
C49 Fe4 C57 C56 -60.1(11)
C59 Fe4 C57 C56 81.7(10)
C47 Fe4 C57 C56 145.9(12)
C46 Fe4 C57 C56 -163.9(8)
P4 Fe4 C57 C56 -112.0(9)
C60 Fe4 C57 C58 -79.9(11)
C56 Fe4 C57 C58 -116.1(13)
C48 Fe4 C57 C58 -118(2)
C49 Fe4 C57 C58 -176.2(10)
C59 Fe4 C57 C58 -34.3(11)
C47 Fe4 C57 C58 29.8(17)
C46 Fe4 C57 C58 80.0(11)
P4 Fe4 C57 C58 131.9(10)
C56 C57 C58 C59 0.7(17)
Fe4 C57 C58 C59 62.1(13)
C56 C57 C58 Fe4 -61.4(8)
C60 Fe4 C58 C59 -42.4(10)
C56 Fe4 C58 C59 -84.5(12)
C48 Fe4 C58 C59 27.8(19)
C57 Fe4 C58 C59 -122.2(16)
C47 Fe4 C58 C59 71.3(14)
C46 Fe4 C58 C59 115.7(13)
P4 Fe4 C58 C59 166.2(10)
C60 Fe4 C58 C57 79.8(10)
C56 Fe4 C58 C57 37.7(8)
C48 Fe4 C58 C57 150.0(12)
C59 Fe4 C58 C57 122.2(16)
C47 Fe4 C58 C57 -166.4(9)
C46 Fe4 C58 C57 -122.1(10)
P4 Fe4 C58 C57 -71.6(11)
C57 C58 C59 C60 -1.3(18)
Fe4 C58 C59 C60 60.6(9)
C57 C58 C59 Fe4 -61.9(10)
C60 Fe4 C59 C58 112.8(12)
C56 Fe4 C59 C58 76.9(10)
C48 Fe4 C59 C58 -163.9(12)
C49 Fe4 C59 C58 164.3(11)
C57 Fe4 C59 C58 35.6(10)
C47 Fe4 C59 C58 -122.1(13)
C46 Fe4 C59 C58 -84.4(12)
P4 Fe4 C59 C58 -52(2)
C58 Fe4 C59 C60 -112.8(12)
C56 Fe4 C59 C60 -36.0(8)
C48 Fe4 C59 C60 83.3(11)
C49 Fe4 C59 C60 51.4(12)
C57 Fe4 C59 C60 -77.2(9)
C47 Fe4 C59 C60 125.1(11)
C46 Fe4 C59 C60 162.7(8)
P4 Fe4 C59 C60 -164.7(14)
C57 C56 C60 C59 -1.1(15)
Fe4 C56 C60 C59 -62.5(9)
C57 C56 C60 Fe4 61.3(9)
C58 C59 C60 C56 1.4(16)
Fe4 C59 C60 C56 63.4(9)
C58 C59 C60 Fe4 -62.0(11)
C58 Fe4 C60 C56 -79.6(10)
C48 Fe4 C60 C56 132.5(12)
C49 Fe4 C60 C56 91.3(12)
C59 Fe4 C60 C56 -118.2(14)
C57 Fe4 C60 C56 -36.2(9)
C47 Fe4 C60 C56 171.1(10)
C46 Fe4 C60 C56 -164.1(11)
P4 Fe4 C60 C56 54.9(14)
C58 Fe4 C60 C59 38.6(9)
C56 Fe4 C60 C59 118.2(14)
C48 Fe4 C60 C59 -109.3(12)
C49 Fe4 C60 C59 -150.4(11)
C57 Fe4 C60 C59 82.1(11)
C47 Fe4 C60 C59 -70.7(12)
C46 Fe4 C60 C59 -45.8(19)
P4 Fe4 C60 C59 173.1(9)
